data_4306143
loop_
_publ_author_name
'Nail M. Shavaleev'
'Rosario Scopelliti'
'Fr\'ed\'eric Gumy'
'Jean-Claude G. B\"unzli'

_publ_contact_author_address
;Ecole polytechnique f\'ed\'erale de Lausanne
Institut des sciences et ing\'enierie chimiques
EPFL SB ISIC LCSL
BCH 1402 (B\^at. BCH)
CH-1015 Lausanne
Switzerland
;
_publ_contact_author_email jean-claude.bunzli@epfl.ch
_publ_contact_author_fax '+41 21 693 98 25'
_publ_contact_author_name 'Jean-Claude B\"unzli'
_publ_contact_author_phone '+41 21 693 98 21'
_publ_section_title
;
Near-Infrared Luminescence of Nine-Coordinate Neodymium Complexes with
Benzimidazole-Substituted 8-Hydroxyquinolines
;
_journal_name_full 'Inorganic Chemistry'
_journal_page_first 9055
_journal_page_last 9068
_journal_paper_doi 10.1021/ic8010585
_journal_volume 47
_journal_year 2008
_chemical_formula_moiety 'C51 H36 Eu N9 O3, C2 H6 O, 2(C2 H3 N)'
_chemical_formula_sum 'C57 H48 Eu N11 O4'
_chemical_formula_weight 1103.02
_chemical_name_systematic
; 
 ? 
;
_space_group_IT_number 2
_symmetry_cell_setting triclinic
_symmetry_space_group_name_Hall '-P 1'
_symmetry_space_group_name_H-M 'P -1'
_atom_sites_solution_hydrogens geom
_atom_sites_solution_primary direct
_atom_sites_solution_secondary difmap
_audit_creation_method SHELXL-97
_cell_angle_alpha 67.850(2)
_cell_angle_beta 82.513(2)
_cell_angle_gamma 88.846(2)
_cell_formula_units_Z 4
_cell_length_a 11.7570(3)
_cell_length_b 20.2549(5)
_cell_length_c 22.1412(6)
_cell_measurement_reflns_used 15152
_cell_measurement_temperature 140(2)
_cell_measurement_theta_max 27.3700
_cell_measurement_theta_min 2.5679
_cell_volume 4839.5(2)
_computing_cell_refinement
; 
CrysAlis RED, Oxford Diffraction Ltd., 
Version 1.171.32.5 (release 08-05-2007 CrysAlis171 .NET) 
(compiled May  8 2007,13:10:02) 
;
_computing_data_collection
; 
CrysAlis CCD, Oxford Diffraction Ltd., 
Version 1.171.32.5 (release 08-05-2007 CrysAlis171 .NET) 
(compiled May  8 2007,13:10:02) 
;
_computing_data_reduction
; 
CrysAlis RED, Oxford Diffraction Ltd., 
Version 1.171.32.5 (release 08-05-2007 CrysAlis171 .NET) 
(compiled May  8 2007,13:10:02) 
;
_computing_molecular_graphics 'Bruker SHELXTL'
_computing_publication_material 'Bruker SHELXTL'
_computing_structure_refinement 'SHELXL-97 (Sheldrick, 1997)'
_computing_structure_solution 'SHELXS-97 (Sheldrick, 1990)'
_diffrn_ambient_temperature 140(2)
_diffrn_detector_area_resol_mean 8.2812
_diffrn_measured_fraction_theta_full 0.993
_diffrn_measured_fraction_theta_max 0.993
_diffrn_measurement_device_type 'Oxford Diffraction, KM4/Sapphire CCD'
_diffrn_measurement_method 'phi and omega scans'
_diffrn_radiation_monochromator graphite
_diffrn_radiation_source 'fine-focus sealed tube'
_diffrn_radiation_type MoK\a
_diffrn_radiation_wavelength 0.71073
_diffrn_reflns_av_R_equivalents 0.0472
_diffrn_reflns_av_sigmaI/netI 0.0774
_diffrn_reflns_limit_h_max 14
_diffrn_reflns_limit_h_min -14
_diffrn_reflns_limit_k_max 24
_diffrn_reflns_limit_k_min -24
_diffrn_reflns_limit_l_max 27
_diffrn_reflns_limit_l_min -27
_diffrn_reflns_number 42376
_diffrn_reflns_theta_full 26.02
_diffrn_reflns_theta_max 26.02
_diffrn_reflns_theta_min 2.58
_exptl_absorpt_coefficient_mu 1.358
_exptl_absorpt_correction_T_max 1.00000
_exptl_absorpt_correction_T_min 0.77051
_exptl_absorpt_correction_type multi-scan
_exptl_absorpt_process_details
; 
CrysAlis RED, Oxford Diffraction Ltd., 
Version 1.171.32.5 (release 08-05-2007 CrysAlis171 .NET) 
(compiled May  8 2007,13:10:02) 
Empirical absorption correction using spherical harmonics, 
 implemented in SCALE3 ABSPACK scaling algorithm. 
;
_exptl_crystal_colour red
_exptl_crystal_density_diffrn 1.514
_exptl_crystal_density_method 'not measured'
_exptl_crystal_description prismatic
_exptl_crystal_F_000 2248
_exptl_crystal_size_max 0.44
_exptl_crystal_size_mid 0.40
_exptl_crystal_size_min 0.23
_refine_diff_density_max 4.071
_refine_diff_density_min -1.327
_refine_diff_density_rms 0.128
_refine_ls_extinction_method none
_refine_ls_goodness_of_fit_ref 1.016
_refine_ls_hydrogen_treatment riding
_refine_ls_matrix_type full
_refine_ls_number_parameters 1353
_refine_ls_number_reflns 18929
_refine_ls_number_restraints 24
_refine_ls_restrained_S_all 1.016
_refine_ls_R_factor_all 0.1003
_refine_ls_R_factor_gt 0.0580
_refine_ls_shift/su_max 0.001
_refine_ls_shift/su_mean 0.000
_refine_ls_structure_factor_coef Fsqd
_refine_ls_weighting_details 'calc w=1/[\s^2^(Fo^2^)+(0.0643P)^2^+11.9911P] where P=(Fo^2^+2Fc^2^)/3'
_refine_ls_weighting_scheme calc
_refine_ls_wR_factor_gt 0.1217
_refine_ls_wR_factor_ref 0.1425
_reflns_number_gt 12742
_reflns_number_total 18929
_reflns_threshold_expression >2sigma(I)
_cod_data_source_file ic8010585_si_005_06.cif
_cod_data_source_block '[Eu(L)3]'
_cod_depositor_comments
;
The following automatic conversions were performed:
'_symmetry_cell_setting' value 'Triclinic' changed to 'triclinic'
according to '/home/saulius/struct/CIF-dictionaries/cif_core.dic'
dictionary named 'cif_core.dic' version 2.4.1 from 2010-06-29.

Automatic conversion script
Id: cif_fix_enum 1527 2010-12-29 10:47:43Z saulius 
;
_cod_database_code 4306143

loop_
_symmetry_equiv_pos_as_xyz
'x, y, z'
'-x, -y, -z'

loop_
_atom_site_label
_atom_site_type_symbol
_atom_site_fract_x
_atom_site_fract_y
_atom_site_fract_z
_atom_site_U_iso_or_equiv
_atom_site_adp_type
_atom_site_occupancy
_atom_site_symmetry_multiplicity
_atom_site_calc_flag
_atom_site_refinement_flags
_atom_site_disorder_assembly
_atom_site_disorder_group
Eu1 Eu 0.27075(3) -0.016153(15) 0.755737(14) 0.02354(9) Uani 1 1 d . . .
O1 O 0.1621(4) -0.1198(2) 0.8240(2) 0.0331(10) Uani 1 1 d . . .
O2 O 0.3079(4) -0.0118(2) 0.8567(2) 0.0356(11) Uani 1 1 d . . .
O3 O 0.1298(3) 0.0087(2) 0.6824(2) 0.0285(10) Uani 1 1 d . . .
N1 N 0.0847(4) 0.0069(3) 0.8176(2) 0.0294(12) Uani 1 1 d . . .
N2 N 0.2260(4) 0.1183(3) 0.7373(3) 0.0304(12) Uani 1 1 d . . .
N3 N 0.0968(5) 0.1994(3) 0.7406(3) 0.0379(14) Uani 1 1 d . . .
N4 N 0.4720(4) 0.0378(2) 0.7535(3) 0.0282(12) Uani 1 1 d . . .
N5 N 0.4059(4) 0.0493(3) 0.6388(2) 0.0276(12) Uani 1 1 d . . .
N6 N 0.5815(4) 0.0693(3) 0.5827(2) 0.0298(12) Uani 1 1 d . . .
N7 N 0.2695(4) -0.0997(2) 0.6917(2) 0.0228(11) Uani 1 1 d . . .
N8 N 0.4180(4) -0.1217(3) 0.7811(2) 0.0266(11) Uani 1 1 d . . .
N9 N 0.5058(4) -0.2120(2) 0.7596(3) 0.0273(12) Uani 1 1 d . . .
C1 C 0.0730(5) -0.1193(3) 0.8660(3) 0.0293(14) Uani 1 1 d . . .
C2 C 0.0160(6) -0.1805(4) 0.9127(3) 0.0346(15) Uani 1 1 d . . .
H2 H 0.0414 -0.2260 0.9147 0.042 Uiso 1 1 calc R . .
C3 C -0.0789(6) -0.1761(4) 0.9572(3) 0.0417(18) Uani 1 1 d . . .
H3 H -0.1154 -0.2189 0.9887 0.050 Uiso 1 1 calc R . .
C4 C -0.1197(6) -0.1115(4) 0.9561(3) 0.0419(18) Uani 1 1 d . . .
H4 H -0.1839 -0.1099 0.9864 0.050 Uiso 1 1 calc R . .
C5 C -0.0653(6) -0.0477(4) 0.9096(3) 0.0385(17) Uani 1 1 d . . .
C6 C 0.0295(5) -0.0520(3) 0.8642(3) 0.0288(14) Uani 1 1 d . . .
C7 C -0.0960(6) 0.0217(4) 0.9043(4) 0.050(2) Uani 1 1 d . . .
H7 H -0.1577 0.0278 0.9339 0.061 Uiso 1 1 calc R . .
C8 C -0.0390(7) 0.0798(4) 0.8580(4) 0.0480(19) Uani 1 1 d . . .
H8 H -0.0603 0.1263 0.8552 0.058 Uiso 1 1 calc R . .
C9 C 0.0523(6) 0.0707(3) 0.8140(3) 0.0327(15) Uani 1 1 d . . .
C10 C 0.1236(6) 0.1289(3) 0.7630(3) 0.0332(15) Uani 1 1 d . . .
C11 C 0.1913(6) 0.2367(3) 0.6992(3) 0.0361(16) Uani 1 1 d . . .
C12 C 0.2129(7) 0.3094(4) 0.6645(4) 0.045(2) Uani 1 1 d . . .
H12 H 0.1575 0.3436 0.6665 0.055 Uiso 1 1 calc R . .
C13 C 0.3192(7) 0.3293(4) 0.6272(3) 0.0469(19) Uani 1 1 d . . .
H13 H 0.3375 0.3785 0.6032 0.056 Uiso 1 1 calc R . .
C14 C 0.3998(7) 0.2798(3) 0.6237(3) 0.0418(17) Uani 1 1 d . . .
H14 H 0.4713 0.2959 0.5968 0.050 Uiso 1 1 calc R . .
C15 C 0.3793(7) 0.2074(3) 0.6585(3) 0.0388(17) Uani 1 1 d . . .
H15 H 0.4359 0.1739 0.6564 0.047 Uiso 1 1 calc R . .
C16 C 0.2717(6) 0.1850(3) 0.6971(3) 0.0317(15) Uani 1 1 d . . .
C17 C -0.0140(6) 0.2321(4) 0.7472(4) 0.051(2) Uani 1 1 d . . .
H17A H -0.0759 0.2000 0.7480 0.076 Uiso 1 1 calc R . .
H17B H -0.0161 0.2775 0.7098 0.076 Uiso 1 1 calc R . .
H17C H -0.0242 0.2408 0.7882 0.076 Uiso 1 1 calc R . .
C18 C 0.3979(7) 0.0220(3) 0.8627(4) 0.0385(17) Uani 1 1 d . . .
C19 C 0.4109(7) 0.0351(4) 0.9189(3) 0.0409(18) Uani 1 1 d . . .
H19 H 0.3518 0.0204 0.9553 0.049 Uiso 1 1 calc R . .
C20 C 0.5105(8) 0.0699(4) 0.9224(4) 0.057(2) Uani 1 1 d . . .
H20 H 0.5169 0.0776 0.9616 0.068 Uiso 1 1 calc R . .
C21 C 0.5984(8) 0.0932(4) 0.8720(4) 0.051(2) Uani 1 1 d . . .
H21 H 0.6642 0.1166 0.8763 0.061 Uiso 1 1 calc R . .
C22 C 0.5912(7) 0.0823(4) 0.8134(4) 0.0420(18) Uani 1 1 d . . .
C23 C 0.4894(6) 0.0482(3) 0.8091(3) 0.0313(15) Uani 1 1 d . . .
C24 C 0.6754(6) 0.1032(4) 0.7579(4) 0.0448(19) Uani 1 1 d . . .
H24 H 0.7451 0.1256 0.7587 0.054 Uiso 1 1 calc R . .
C25 C 0.6580(6) 0.0916(4) 0.7027(4) 0.0432(18) Uani 1 1 d . . .
H25 H 0.7156 0.1050 0.6655 0.052 Uiso 1 1 calc R . .
C26 C 0.5532(5) 0.0594(3) 0.7019(3) 0.0288(14) Uani 1 1 d . . .
C27 C 0.5163(5) 0.0557(3) 0.6419(3) 0.0275(14) Uani 1 1 d . . .
C28 C 0.5061(6) 0.0750(3) 0.5374(3) 0.0310(15) Uani 1 1 d . . .
C29 C 0.5262(6) 0.0896(3) 0.4703(3) 0.0341(16) Uani 1 1 d . . .
H29 H 0.6018 0.0961 0.4474 0.041 Uiso 1 1 calc R . .
C30 C 0.4318(6) 0.0943(3) 0.4390(3) 0.0388(17) Uani 1 1 d . . .
H30 H 0.4422 0.1034 0.3932 0.047 Uiso 1 1 calc R . .
C31 C 0.3211(6) 0.0863(3) 0.4722(3) 0.0359(16) Uani 1 1 d . . .
H31 H 0.2577 0.0915 0.4484 0.043 Uiso 1 1 calc R . .
C32 C 0.3011(6) 0.0708(3) 0.5394(3) 0.0340(15) Uani 1 1 d . . .
H32 H 0.2253 0.0652 0.5619 0.041 Uiso 1 1 calc R . .
C33 C 0.3967(5) 0.0636(3) 0.5725(3) 0.0287(14) Uani 1 1 d . . .
C34 C 0.7070(5) 0.0743(4) 0.5654(4) 0.0427(18) Uani 1 1 d . . .
H34A H 0.7338 0.1238 0.5522 0.064 Uiso 1 1 calc R . .
H34B H 0.7281 0.0582 0.5290 0.064 Uiso 1 1 calc R . .
H34C H 0.7428 0.0440 0.6037 0.064 Uiso 1 1 calc R . .
C35 C 0.1092(5) -0.0320(3) 0.6519(3) 0.0251(13) Uani 1 1 d . . .
C36 C 0.0199(6) -0.0223(4) 0.6131(3) 0.0368(16) Uani 1 1 d . . .
H36 H -0.0303 0.0161 0.6090 0.044 Uiso 1 1 calc R . .
C37 C 0.0030(6) -0.0679(4) 0.5801(3) 0.0415(18) Uani 1 1 d . . .
H37 H -0.0574 -0.0586 0.5536 0.050 Uiso 1 1 calc R . .
C38 C 0.0701(6) -0.1253(4) 0.5846(3) 0.0367(16) Uani 1 1 d . . .
H38 H 0.0567 -0.1552 0.5618 0.044 Uiso 1 1 calc R . .
C39 C 0.1602(5) -0.1390(3) 0.6242(3) 0.0302(15) Uani 1 1 d . . .
C40 C 0.1816(5) -0.0917(3) 0.6555(3) 0.0258(14) Uani 1 1 d . . .
C41 C 0.2297(6) -0.1987(3) 0.6376(3) 0.0350(16) Uani 1 1 d . . .
H41 H 0.2167 -0.2332 0.6195 0.042 Uiso 1 1 calc R . .
C42 C 0.3145(5) -0.2084(3) 0.6754(3) 0.0301(15) Uani 1 1 d . . .
H42 H 0.3597 -0.2496 0.6845 0.036 Uiso 1 1 calc R . .
C43 C 0.3351(5) -0.1565(3) 0.7011(3) 0.0278(14) Uani 1 1 d . . .
C44 C 0.4215(5) -0.1619(3) 0.7457(3) 0.0258(14) Uani 1 1 d . . .
C45 C 0.5569(5) -0.2046(3) 0.8092(3) 0.0294(14) Uani 1 1 d . . .
C46 C 0.6446(5) -0.2412(3) 0.8431(3) 0.0353(16) Uani 1 1 d . . .
H46 H 0.6811 -0.2790 0.8336 0.042 Uiso 1 1 calc R . .
C47 C 0.6761(6) -0.2205(4) 0.8904(4) 0.0427(18) Uani 1 1 d . . .
H47 H 0.7363 -0.2442 0.9142 0.051 Uiso 1 1 calc R . .
C48 C 0.6216(6) -0.1649(4) 0.9048(4) 0.0412(17) Uani 1 1 d . . .
H48 H 0.6458 -0.1521 0.9384 0.049 Uiso 1 1 calc R . .
C49 C 0.5346(6) -0.1283(3) 0.8720(3) 0.0342(16) Uani 1 1 d . . .
H49 H 0.4978 -0.0912 0.8827 0.041 Uiso 1 1 calc R . .
C50 C 0.5018(5) -0.1478(3) 0.8220(3) 0.0273(14) Uani 1 1 d . . .
C51 C 0.5442(6) -0.2614(3) 0.7282(3) 0.0344(16) Uani 1 1 d . . .
H51A H 0.6216 -0.2767 0.7380 0.052 Uiso 1 1 calc R . .
H51B H 0.5453 -0.2377 0.6805 0.052 Uiso 1 1 calc R . .
H51C H 0.4915 -0.3032 0.7448 0.052 Uiso 1 1 calc R . .
Eu2 Eu 0.75096(3) 0.469972(16) 0.254892(14) 0.02543(10) Uani 1 1 d . . .
O4 O 0.6457(4) 0.3639(2) 0.3215(2) 0.0351(11) Uani 1 1 d . . .
O5 O 0.7777(4) 0.4691(3) 0.3587(2) 0.0428(12) Uani 1 1 d . . .
O6 O 0.6141(4) 0.4955(2) 0.1793(2) 0.0312(10) Uani 1 1 d . . .
N10 N 0.5597(4) 0.4875(3) 0.3176(2) 0.0295(12) Uani 1 1 d . . .
N11 N 0.6951(5) 0.6024(3) 0.2384(2) 0.0312(12) Uani 1 1 d . . .
N12 N 0.5578(5) 0.6803(3) 0.2427(3) 0.0368(14) Uani 1 1 d . . .
N13 N 0.9437(5) 0.5262(3) 0.2596(2) 0.0320(12) Uani 1 1 d . . .
N14 N 0.8925(4) 0.5395(3) 0.1423(2) 0.0259(11) Uani 1 1 d . . .
N15 N 1.0712(4) 0.5686(3) 0.0898(3) 0.0324(13) Uani 1 1 d . . .
N16 N 0.7574(4) 0.3881(3) 0.1879(2) 0.0276(12) Uani 1 1 d . . .
N17 N 0.9048(4) 0.3677(2) 0.2769(2) 0.0259(11) Uani 1 1 d . . .
N18 N 0.9960(4) 0.2794(3) 0.2546(3) 0.0276(12) Uani 1 1 d . . .
C52 C 0.5582(6) 0.3617(4) 0.3648(3) 0.0331(15) Uani 1 1 d . . .
C53 C 0.5068(6) 0.2992(4) 0.4133(3) 0.0359(16) Uani 1 1 d . . .
H53 H 0.5360 0.2544 0.4154 0.043 Uiso 1 1 calc R . .
C54 C 0.4133(6) 0.3012(4) 0.4587(3) 0.0392(17) Uani 1 1 d . . .
H54 H 0.3810 0.2576 0.4909 0.047 Uiso 1 1 calc R . .
C55 C 0.3674(6) 0.3632(4) 0.4583(3) 0.0455(19) Uani 1 1 d . . .
H55 H 0.3041 0.3627 0.4899 0.055 Uiso 1 1 calc R . .
C56 C 0.4143(6) 0.4288(4) 0.4105(3) 0.0379(16) Uani 1 1 d . . .
C57 C 0.5099(6) 0.4270(4) 0.3641(3) 0.0337(15) Uani 1 1 d . . .
C58 C 0.3768(7) 0.4962(4) 0.4064(4) 0.053(2) Uani 1 1 d . . .
H58 H 0.3137 0.4999 0.4363 0.063 Uiso 1 1 calc R . .
C59 C 0.4298(7) 0.5570(4) 0.3597(4) 0.049(2) Uani 1 1 d . . .
H59 H 0.4049 0.6026 0.3578 0.059 Uiso 1 1 calc R . .
C60 C 0.5221(6) 0.5509(4) 0.3145(3) 0.0372(16) Uani 1 1 d . . .
C61 C 0.5889(6) 0.6111(3) 0.2644(3) 0.0331(15) Uani 1 1 d . . .
C62 C 0.6526(6) 0.7194(3) 0.2011(3) 0.0369(16) Uani 1 1 d . . .
C63 C 0.6673(7) 0.7926(4) 0.1674(3) 0.0413(18) Uani 1 1 d . . .
H63 H 0.6080 0.8244 0.1698 0.050 Uiso 1 1 calc R . .
C64 C 0.7719(7) 0.8169(3) 0.1303(3) 0.0414(18) Uani 1 1 d . . .
H64 H 0.7864 0.8667 0.1074 0.050 Uiso 1 1 calc R . .
C65 C 0.8583(7) 0.7688(4) 0.1256(3) 0.0421(17) Uani 1 1 d . . .
H65 H 0.9293 0.7867 0.0988 0.050 Uiso 1 1 calc R . .
C66 C 0.8410(6) 0.6960(3) 0.1596(3) 0.0342(16) Uani 1 1 d . . .
H66 H 0.8996 0.6639 0.1567 0.041 Uiso 1 1 calc R . .
C67 C 0.7352(6) 0.6708(3) 0.1983(3) 0.0311(15) Uani 1 1 d . . .
C68 C 0.4480(7) 0.7103(4) 0.2508(4) 0.050(2) Uani 1 1 d . . .
H68A H 0.3876 0.6794 0.2479 0.075 Uiso 1 1 calc R . .
H68B H 0.4460 0.7577 0.2161 0.075 Uiso 1 1 calc R . .
H68C H 0.4353 0.7144 0.2939 0.075 Uiso 1 1 calc R . .
C69 C 0.8573(7) 0.5060(4) 0.3679(3) 0.0406(18) Uani 1 1 d . . .
C70 C 0.8619(9) 0.5161(4) 0.4273(4) 0.060(3) Uani 1 1 d . . .
H70 H 0.8017 0.4969 0.4627 0.072 Uiso 1 1 calc R . .
C71 C 0.9530(10) 0.5535(4) 0.4346(4) 0.064(3) Uani 1 1 d . . .
H71 H 0.9512 0.5613 0.4744 0.076 Uiso 1 1 calc R . .
C72 C 1.0451(10) 0.5798(4) 0.3874(5) 0.064(3) Uani 1 1 d . . .
H72 H 1.1067 0.6044 0.3946 0.077 Uiso 1 1 calc R . .
C73 C 1.0467(8) 0.5696(4) 0.3270(4) 0.050(2) Uani 1 1 d . . .
C74 C 0.9523(6) 0.5347(3) 0.3176(4) 0.0386(17) Uani 1 1 d . . .
C75 C 1.1353(8) 0.5944(4) 0.2744(5) 0.059(2) Uani 1 1 d . . .
H75 H 1.2007 0.6182 0.2788 0.071 Uiso 1 1 calc R . .
C76 C 1.1297(7) 0.5852(4) 0.2165(4) 0.048(2) Uani 1 1 d . . .
H76 H 1.1912 0.6011 0.1815 0.058 Uiso 1 1 calc R . .
C77 C 1.0300(6) 0.5512(3) 0.2101(3) 0.0351(16) Uani 1 1 d . . .
C78 C 1.0015(5) 0.5492(3) 0.1486(3) 0.0292(14) Uani 1 1 d . . .
C79 C 1.0034(5) 0.5729(3) 0.0425(3) 0.0301(15) Uani 1 1 d . . .
C80 C 1.0286(6) 0.5921(3) -0.0255(3) 0.0388(17) Uani 1 1 d . . .
H80 H 1.1050 0.6029 -0.0473 0.047 Uiso 1 1 calc R . .
C81 C 0.9384(6) 0.5946(4) -0.0592(3) 0.0388(17) Uani 1 1 d . . .
H81 H 0.9525 0.6073 -0.1055 0.047 Uiso 1 1 calc R . .
C82 C 0.8250(6) 0.5788(4) -0.0272(3) 0.0376(16) Uani 1 1 d . . .
H82 H 0.7643 0.5818 -0.0525 0.045 Uiso 1 1 calc R . .
C83 C 0.7999(6) 0.5592(4) 0.0398(3) 0.0350(15) Uani 1 1 d . . .
H83 H 0.7231 0.5487 0.0610 0.042 Uiso 1 1 calc R . .
C84 C 0.8906(5) 0.5551(3) 0.0755(3) 0.0281(14) Uani 1 1 d . . .
C85 C 1.1971(6) 0.5799(4) 0.0753(4) 0.050(2) Uani 1 1 d . . .
H85A H 1.2168 0.6300 0.0652 0.075 Uiso 1 1 calc R . .
H85B H 1.2255 0.5674 0.0375 0.075 Uiso 1 1 calc R . .
H85C H 1.2326 0.5496 0.1137 0.075 Uiso 1 1 calc R . .
C86 C 0.5978(6) 0.4546(3) 0.1466(3) 0.0296(15) Uani 1 1 d . . .
C87 C 0.5123(5) 0.4654(4) 0.1062(3) 0.0345(16) Uani 1 1 d . . .
H87 H 0.4621 0.5039 0.1017 0.041 Uiso 1 1 calc R . .
C88 C 0.4985(6) 0.4210(4) 0.0721(3) 0.0362(16) Uani 1 1 d . . .
H88 H 0.4397 0.4305 0.0446 0.043 Uiso 1 1 calc R . .
C89 C 0.5669(6) 0.3644(4) 0.0772(3) 0.0347(16) Uani 1 1 d . . .
H89 H 0.5555 0.3350 0.0535 0.042 Uiso 1 1 calc R . .
C90 C 0.6538(5) 0.3500(3) 0.1174(3) 0.0296(15) Uani 1 1 d . . .
C91 C 0.6712(5) 0.3966(3) 0.1503(3) 0.0269(14) Uani 1 1 d . . .
C92 C 0.7237(6) 0.2904(3) 0.1305(3) 0.0326(16) Uani 1 1 d . . .
H92 H 0.7134 0.2566 0.1113 0.039 Uiso 1 1 calc R . .
C93 C 0.8068(6) 0.2808(3) 0.1711(3) 0.0318(15) Uani 1 1 d . . .
H93 H 0.8518 0.2395 0.1813 0.038 Uiso 1 1 calc R . .
C94 C 0.8248(5) 0.3321(3) 0.1973(3) 0.0267(14) Uani 1 1 d . . .
C95 C 0.9099(6) 0.3277(3) 0.2411(3) 0.0284(14) Uani 1 1 d . . .
C96 C 1.0469(5) 0.2880(3) 0.3041(3) 0.0290(14) Uani 1 1 d . . .
C97 C 1.1382(6) 0.2531(4) 0.3370(4) 0.0404(17) Uani 1 1 d . . .
H97 H 1.1773 0.2164 0.3267 0.048 Uiso 1 1 calc R . .
C98 C 1.1685(6) 0.2746(4) 0.3847(4) 0.0426(18) Uani 1 1 d . . .
H98 H 1.2293 0.2517 0.4085 0.051 Uiso 1 1 calc R . .
C99 C 1.1116(6) 0.3298(4) 0.3992(4) 0.0416(17) Uani 1 1 d . . .
H99 H 1.1356 0.3439 0.4320 0.050 Uiso 1 1 calc R . .
C100 C 1.0216(6) 0.3638(3) 0.3665(3) 0.0353(16) Uani 1 1 d . . .
H100 H 0.9821 0.3999 0.3775 0.042 Uiso 1 1 calc R . .
C101 C 0.9898(5) 0.3438(3) 0.3171(3) 0.0292(14) Uani 1 1 d . . .
C102 C 1.0377(6) 0.2306(3) 0.2236(3) 0.0389(17) Uani 1 1 d . . .
H10A H 0.9910 0.1863 0.2431 0.058 Uiso 1 1 calc R . .
H10B H 1.1178 0.2201 0.2303 0.058 Uiso 1 1 calc R . .
H10C H 1.0325 0.2524 0.1763 0.058 Uiso 1 1 calc R . .
C103 C 0.8378(6) -0.0590(4) 0.7682(3) 0.0421(18) Uani 1 1 d . . .
H10D H 0.8638 -0.1025 0.8010 0.063 Uiso 1 1 calc R . .
H10E H 0.7877 -0.0336 0.7905 0.063 Uiso 1 1 calc R . .
H10F H 0.9044 -0.0283 0.7426 0.063 Uiso 1 1 calc R . .
C104 C 0.7739(6) -0.0781(4) 0.7239(4) 0.0378(17) Uani 1 1 d . . .
N19 N 0.7272(5) -0.0919(3) 0.6884(3) 0.0482(16) Uani 1 1 d . . .
C105 C 1.3272(6) 0.4368(4) 0.2602(4) 0.0475(19) Uani 1 1 d . . .
H10G H 1.2898 0.4763 0.2693 0.071 Uiso 1 1 calc R . .
H10H H 1.4059 0.4516 0.2386 0.071 Uiso 1 1 calc R . .
H10I H 1.3291 0.3958 0.3016 0.071 Uiso 1 1 calc R . .
C106 C 1.2630(6) 0.4168(4) 0.2169(4) 0.0380(17) Uani 1 1 d . . .
N20 N 1.2136(6) 0.4009(4) 0.1841(3) 0.0514(17) Uani 1 1 d . . .
C107 C 0.7558(10) 0.3152(7) 0.4806(5) 0.096(4) Uani 1 1 d . . .
H10J H 0.8324 0.2971 0.4739 0.145 Uiso 1 1 calc R . .
H10K H 0.7511 0.3634 0.4476 0.145 Uiso 1 1 calc R . .
H10L H 0.6979 0.2838 0.4762 0.145 Uiso 1 1 calc R . .
C108 C 0.7365(9) 0.3172(6) 0.5419(6) 0.079(3) Uani 1 1 d . . .
N21 N 0.7216(10) 0.3152(7) 0.5954(6) 0.123(4) Uani 1 1 d . . .
C109 C 0.2599(10) -0.1527(8) 0.9829(5) 0.122(5) Uani 1 1 d . . .
H10M H 0.2392 -0.1027 0.9707 0.183 Uiso 1 1 calc R . .
H10N H 0.2357 -0.1710 0.9513 0.183 Uiso 1 1 calc R . .
H10O H 0.3433 -0.1563 0.9824 0.183 Uiso 1 1 calc R . .
C110 C 0.2070(10) -0.1915(6) 1.0439(6) 0.076(3) Uani 1 1 d . . .
N22 N 0.1696(13) -0.2190(8) 1.0957(7) 0.180(7) Uani 1 1 d . . .
O7 O 0.4573(5) 0.6031(3) 0.1563(3) 0.0701(17) Uani 1 1 d DU . .
H7A H 0.4932 0.5650 0.1691 0.105 Uiso 1 1 calc R A 1
C111 C 0.4551(12) 0.7185(7) 0.0716(8) 0.052(4) Uani 0.583(19) 1 d PDU B 1
H11A H 0.3725 0.7077 0.0776 0.078 Uiso 0.583(19) 1 calc PR B 1
H11B H 0.4816 0.7448 0.0248 0.078 Uiso 0.583(19) 1 calc PR B 1
H11C H 0.4699 0.7475 0.0967 0.078 Uiso 0.583(19) 1 calc PR B 1
C112 C 0.5166(15) 0.6518(7) 0.0951(7) 0.050(5) Uani 0.583(19) 1 d PDU B 1
H11D H 0.5227 0.6297 0.0619 0.060 Uiso 0.583(19) 1 calc PR B 1
H11E H 0.5953 0.6620 0.1014 0.060 Uiso 0.583(19) 1 calc PR B 1
C115 C 0.583(3) 0.679(2) 0.0708(14) 0.140(18) Uani 0.417(19) 1 d PDU B 2
H11F H 0.6218 0.6948 0.1000 0.211 Uiso 0.417(19) 1 calc PR B 2
H11G H 0.5892 0.7176 0.0270 0.211 Uiso 0.417(19) 1 calc PR B 2
H11H H 0.6181 0.6365 0.0675 0.211 Uiso 0.417(19) 1 calc PR B 2
C116 C 0.463(3) 0.6639(18) 0.0972(16) 0.145(19) Uani 0.417(19) 1 d PDU B 2
H11I H 0.4286 0.7049 0.1060 0.174 Uiso 0.417(19) 1 calc PR B 2
H11J H 0.4204 0.6544 0.0654 0.174 Uiso 0.417(19) 1 calc PR B 2
O8 O -0.0359(5) 0.1127(3) 0.6657(3) 0.0716(17) Uani 1 1 d DU . .
H8A H 0.0195 0.0854 0.6682 0.107 Uiso 1 1 calc R C 1
C113 C 0.0843(18) 0.2001(11) 0.5775(8) 0.125(10) Uani 0.68(2) 1 d PDU D 1
H11K H 0.1026 0.2236 0.6066 0.188 Uiso 0.68(2) 1 calc PR D 1
H11L H 0.0859 0.2356 0.5326 0.188 Uiso 0.68(2) 1 calc PR D 1
H11M H 0.1410 0.1639 0.5777 0.188 Uiso 0.68(2) 1 calc PR D 1
C114 C -0.0275(16) 0.1669(9) 0.6001(9) 0.105(7) Uani 0.68(2) 1 d PDU D 1
H11N H -0.0468 0.1450 0.5694 0.126 Uiso 0.68(2) 1 calc PR D 1
H11O H -0.0843 0.2038 0.5996 0.126 Uiso 0.68(2) 1 calc PR D 1
C117 C -0.049(4) 0.220(2) 0.577(2) 0.128(18) Uani 0.32(2) 1 d PDU D 2
H11P H -0.1099 0.2199 0.6119 0.192 Uiso 0.32(2) 1 calc PR D 2
H11Q H -0.0825 0.2182 0.5398 0.192 Uiso 0.32(2) 1 calc PR D 2
H11R H -0.0006 0.2635 0.5632 0.192 Uiso 0.32(2) 1 calc PR D 2
C118 C 0.020(3) 0.159(2) 0.6025(15) 0.103(17) Uani 0.32(2) 1 d PDU D 2
H11S H 0.0974 0.1741 0.6069 0.123 Uiso 0.32(2) 1 calc PR D 2
H11T H 0.0298 0.1334 0.5719 0.123 Uiso 0.32(2) 1 calc PR D 2

loop_
_atom_site_aniso_label
_atom_site_aniso_U_11
_atom_site_aniso_U_22
_atom_site_aniso_U_33
_atom_site_aniso_U_23
_atom_site_aniso_U_13
_atom_site_aniso_U_12
Eu1 0.02461(17) 0.02145(17) 0.02167(18) -0.00588(13) -0.00047(13) 0.00390(14)
O1 0.036(3) 0.027(2) 0.030(3) -0.0067(19) 0.005(2) 0.002(2)
O2 0.045(3) 0.034(3) 0.027(3) -0.010(2) -0.007(2) 0.010(2)
O3 0.027(2) 0.025(2) 0.030(2) -0.0076(19) 0.0019(18) 0.0031(19)
N1 0.031(3) 0.032(3) 0.023(3) -0.008(2) -0.002(2) 0.007(2)
N2 0.031(3) 0.027(3) 0.033(3) -0.012(2) -0.002(2) 0.008(2)
N3 0.051(4) 0.034(3) 0.033(3) -0.016(3) -0.015(3) 0.023(3)
N4 0.031(3) 0.019(3) 0.036(3) -0.010(2) -0.011(2) 0.007(2)
N5 0.032(3) 0.026(3) 0.022(3) -0.008(2) 0.000(2) 0.000(2)
N6 0.030(3) 0.025(3) 0.023(3) 0.001(2) 0.003(2) 0.000(2)
N7 0.024(3) 0.021(2) 0.018(3) -0.003(2) 0.000(2) 0.001(2)
N8 0.029(3) 0.020(3) 0.030(3) -0.009(2) -0.004(2) 0.001(2)
N9 0.027(3) 0.016(2) 0.034(3) -0.005(2) 0.000(2) 0.001(2)
C1 0.030(3) 0.036(4) 0.023(3) -0.011(3) -0.004(3) 0.000(3)
C2 0.036(4) 0.034(4) 0.030(4) -0.008(3) -0.001(3) -0.003(3)
C3 0.043(4) 0.047(4) 0.030(4) -0.011(3) 0.006(3) -0.017(4)
C4 0.030(4) 0.063(5) 0.029(4) -0.015(4) 0.006(3) -0.007(4)
C5 0.028(4) 0.056(5) 0.027(4) -0.014(3) 0.006(3) 0.008(3)
C6 0.026(3) 0.035(4) 0.024(4) -0.010(3) -0.003(3) 0.007(3)
C7 0.040(4) 0.065(5) 0.044(5) -0.022(4) 0.005(4) 0.019(4)
C8 0.055(5) 0.045(4) 0.040(5) -0.015(4) 0.003(4) 0.019(4)
C9 0.034(4) 0.037(4) 0.029(4) -0.014(3) -0.006(3) 0.015(3)
C10 0.042(4) 0.031(4) 0.028(4) -0.010(3) -0.011(3) 0.009(3)
C11 0.054(4) 0.033(4) 0.021(4) -0.009(3) -0.010(3) 0.016(3)
C12 0.079(6) 0.028(4) 0.037(4) -0.017(3) -0.026(4) 0.030(4)
C13 0.077(6) 0.033(4) 0.026(4) -0.005(3) -0.009(4) 0.006(4)
C14 0.062(5) 0.029(4) 0.032(4) -0.009(3) -0.004(3) 0.004(3)
C15 0.057(5) 0.027(3) 0.034(4) -0.014(3) -0.006(3) 0.009(3)
C16 0.050(4) 0.020(3) 0.027(4) -0.009(3) -0.011(3) 0.010(3)
C17 0.047(5) 0.047(5) 0.062(6) -0.024(4) -0.012(4) 0.025(4)
C18 0.055(5) 0.022(3) 0.042(4) -0.012(3) -0.023(4) 0.022(3)
C19 0.066(5) 0.034(4) 0.024(4) -0.009(3) -0.019(3) 0.020(4)
C20 0.094(7) 0.043(5) 0.046(5) -0.019(4) -0.048(5) 0.026(5)
C21 0.072(6) 0.032(4) 0.052(5) -0.013(4) -0.033(5) 0.008(4)
C22 0.052(5) 0.026(4) 0.055(5) -0.015(3) -0.032(4) 0.009(3)
C23 0.044(4) 0.016(3) 0.033(4) -0.007(3) -0.010(3) 0.006(3)
C24 0.036(4) 0.041(4) 0.061(5) -0.018(4) -0.023(4) -0.002(3)
C25 0.037(4) 0.033(4) 0.053(5) -0.007(3) -0.014(3) -0.002(3)
C26 0.026(3) 0.019(3) 0.036(4) -0.003(3) -0.005(3) 0.005(3)
C27 0.026(3) 0.020(3) 0.032(4) -0.004(3) -0.005(3) -0.001(3)
C28 0.034(4) 0.020(3) 0.031(4) -0.002(3) 0.001(3) 0.002(3)
C29 0.039(4) 0.024(3) 0.028(4) 0.000(3) 0.008(3) -0.005(3)
C30 0.056(5) 0.028(4) 0.023(4) -0.002(3) 0.002(3) -0.006(3)
C31 0.039(4) 0.033(4) 0.028(4) -0.003(3) -0.003(3) -0.009(3)
C32 0.034(4) 0.031(4) 0.029(4) -0.003(3) 0.000(3) -0.004(3)
C33 0.031(3) 0.018(3) 0.029(4) -0.002(3) 0.005(3) -0.001(3)
C34 0.023(3) 0.048(4) 0.044(4) -0.005(3) 0.005(3) -0.005(3)
C35 0.017(3) 0.020(3) 0.028(4) 0.001(3) 0.003(2) 0.003(2)
C36 0.032(4) 0.041(4) 0.030(4) -0.005(3) -0.007(3) 0.004(3)
C37 0.027(4) 0.055(5) 0.033(4) -0.005(3) -0.005(3) -0.009(3)
C38 0.037(4) 0.042(4) 0.029(4) -0.012(3) 0.000(3) -0.015(3)
C39 0.026(3) 0.030(3) 0.026(4) -0.005(3) 0.011(3) -0.010(3)
C40 0.026(3) 0.026(3) 0.018(3) -0.003(3) 0.006(2) -0.009(3)
C41 0.041(4) 0.029(4) 0.031(4) -0.012(3) 0.009(3) -0.003(3)
C42 0.029(3) 0.024(3) 0.028(4) -0.005(3) 0.013(3) -0.004(3)
C43 0.028(3) 0.026(3) 0.025(4) -0.010(3) 0.011(3) -0.001(3)
C44 0.026(3) 0.015(3) 0.024(3) 0.003(3) 0.007(3) -0.005(3)
C45 0.025(3) 0.022(3) 0.031(4) 0.000(3) 0.003(3) -0.002(3)
C46 0.025(3) 0.024(3) 0.046(4) -0.002(3) -0.002(3) 0.007(3)
C47 0.023(3) 0.042(4) 0.051(5) -0.004(4) -0.005(3) 0.003(3)
C48 0.038(4) 0.043(4) 0.040(4) -0.010(3) -0.013(3) 0.004(3)
C49 0.034(4) 0.026(3) 0.043(4) -0.012(3) -0.011(3) 0.002(3)
C50 0.024(3) 0.023(3) 0.030(4) -0.005(3) 0.001(3) 0.000(3)
C51 0.031(4) 0.027(3) 0.043(4) -0.014(3) 0.001(3) 0.005(3)
Eu2 0.02930(19) 0.02350(17) 0.02140(19) -0.00738(14) -0.00031(13) 0.00607(14)
O4 0.038(3) 0.034(2) 0.028(3) -0.009(2) 0.007(2) 0.007(2)
O5 0.053(3) 0.046(3) 0.030(3) -0.016(2) -0.005(2) 0.015(3)
O6 0.031(2) 0.028(2) 0.032(3) -0.010(2) 0.0000(19) 0.006(2)
N10 0.034(3) 0.030(3) 0.024(3) -0.009(2) -0.005(2) 0.011(2)
N11 0.048(3) 0.024(3) 0.019(3) -0.005(2) -0.003(2) 0.012(3)
N12 0.046(4) 0.030(3) 0.035(3) -0.012(3) -0.006(3) 0.011(3)
N13 0.048(3) 0.024(3) 0.024(3) -0.007(2) -0.012(2) 0.014(3)
N14 0.028(3) 0.022(3) 0.028(3) -0.009(2) -0.003(2) 0.001(2)
N15 0.025(3) 0.028(3) 0.036(3) -0.005(2) 0.001(2) -0.001(2)
N16 0.030(3) 0.025(3) 0.021(3) -0.003(2) 0.005(2) 0.002(2)
N17 0.024(3) 0.021(3) 0.026(3) -0.004(2) 0.002(2) 0.004(2)
N18 0.025(3) 0.024(3) 0.030(3) -0.008(2) 0.003(2) 0.005(2)
C52 0.038(4) 0.038(4) 0.021(4) -0.009(3) -0.002(3) 0.005(3)
C53 0.042(4) 0.039(4) 0.027(4) -0.015(3) -0.002(3) 0.001(3)
C54 0.042(4) 0.044(4) 0.023(4) -0.004(3) 0.001(3) -0.004(3)
C55 0.040(4) 0.071(5) 0.019(4) -0.014(4) 0.008(3) -0.003(4)
C56 0.041(4) 0.047(4) 0.026(4) -0.014(3) -0.007(3) 0.012(4)
C57 0.039(4) 0.036(4) 0.021(4) -0.008(3) 0.002(3) 0.001(3)
C58 0.045(5) 0.068(6) 0.041(5) -0.021(4) 0.010(4) 0.012(4)
C59 0.055(5) 0.050(5) 0.044(5) -0.024(4) 0.004(4) 0.023(4)
C60 0.044(4) 0.041(4) 0.028(4) -0.015(3) -0.002(3) 0.013(3)
C61 0.043(4) 0.033(4) 0.027(4) -0.015(3) -0.008(3) 0.018(3)
C62 0.055(5) 0.027(3) 0.035(4) -0.015(3) -0.015(3) 0.013(3)
C63 0.062(5) 0.030(4) 0.035(4) -0.016(3) -0.008(4) 0.012(4)
C64 0.070(5) 0.021(3) 0.034(4) -0.009(3) -0.017(4) 0.019(3)
C65 0.053(5) 0.043(4) 0.025(4) -0.006(3) -0.009(3) 0.001(4)
C66 0.048(4) 0.025(3) 0.031(4) -0.012(3) -0.010(3) 0.013(3)
C67 0.050(4) 0.027(3) 0.020(3) -0.013(3) -0.007(3) 0.011(3)
C68 0.061(5) 0.046(4) 0.042(5) -0.016(4) -0.010(4) 0.031(4)
C69 0.063(5) 0.034(4) 0.028(4) -0.014(3) -0.014(3) 0.021(4)
C70 0.107(7) 0.044(5) 0.042(5) -0.025(4) -0.033(5) 0.038(5)
C71 0.120(9) 0.037(5) 0.047(6) -0.021(4) -0.043(6) 0.028(5)
C72 0.109(8) 0.039(5) 0.061(6) -0.024(4) -0.057(6) 0.029(5)
C73 0.074(6) 0.030(4) 0.047(5) -0.007(4) -0.031(4) 0.014(4)
C74 0.054(5) 0.026(3) 0.042(4) -0.015(3) -0.025(4) 0.020(3)
C75 0.073(6) 0.039(4) 0.076(7) -0.022(4) -0.045(5) 0.009(4)
C76 0.042(4) 0.038(4) 0.063(6) -0.014(4) -0.015(4) 0.003(4)
C77 0.032(4) 0.024(3) 0.043(4) -0.004(3) -0.012(3) 0.002(3)
C78 0.025(3) 0.022(3) 0.036(4) -0.007(3) -0.001(3) 0.006(3)
C79 0.031(3) 0.022(3) 0.029(4) -0.002(3) 0.004(3) -0.002(3)
C80 0.033(4) 0.032(4) 0.036(4) -0.001(3) 0.010(3) -0.004(3)
C81 0.044(4) 0.034(4) 0.028(4) -0.003(3) 0.003(3) -0.003(3)
C82 0.036(4) 0.043(4) 0.024(4) -0.003(3) -0.003(3) -0.004(3)
C83 0.031(4) 0.037(4) 0.033(4) -0.009(3) 0.000(3) -0.006(3)
C84 0.029(3) 0.022(3) 0.029(4) -0.007(3) 0.004(3) -0.002(3)
C85 0.021(4) 0.063(5) 0.052(5) -0.007(4) -0.001(3) -0.004(4)
C86 0.034(4) 0.032(3) 0.017(3) -0.006(3) 0.005(3) -0.006(3)
C87 0.023(3) 0.038(4) 0.034(4) -0.005(3) 0.001(3) 0.003(3)
C88 0.028(4) 0.047(4) 0.027(4) -0.007(3) -0.001(3) -0.007(3)
C89 0.033(4) 0.034(4) 0.033(4) -0.010(3) 0.001(3) -0.010(3)
C90 0.029(3) 0.030(3) 0.025(4) -0.010(3) 0.011(3) -0.013(3)
C91 0.020(3) 0.025(3) 0.022(3) 0.004(3) 0.005(2) 0.000(3)
C92 0.042(4) 0.023(3) 0.026(4) -0.008(3) 0.015(3) -0.010(3)
C93 0.033(4) 0.025(3) 0.032(4) -0.010(3) 0.008(3) 0.000(3)
C94 0.027(3) 0.022(3) 0.018(3) 0.004(2) 0.005(3) 0.003(3)
C95 0.034(4) 0.019(3) 0.025(4) -0.004(3) 0.006(3) 0.004(3)
C96 0.018(3) 0.022(3) 0.035(4) -0.002(3) 0.010(3) 0.001(3)
C97 0.029(4) 0.035(4) 0.048(5) -0.007(3) 0.001(3) 0.008(3)
C98 0.035(4) 0.030(4) 0.051(5) 0.001(3) -0.013(3) 0.009(3)
C99 0.040(4) 0.044(4) 0.038(4) -0.010(3) -0.011(3) 0.004(4)
C100 0.031(4) 0.033(4) 0.039(4) -0.010(3) -0.007(3) 0.012(3)
C101 0.026(3) 0.022(3) 0.033(4) -0.004(3) -0.002(3) 0.002(3)
C102 0.036(4) 0.033(4) 0.042(4) -0.013(3) 0.007(3) 0.009(3)
C103 0.043(4) 0.044(4) 0.036(4) -0.011(3) -0.007(3) 0.004(4)
C104 0.041(4) 0.027(4) 0.030(4) 0.003(3) 0.005(3) 0.007(3)
N19 0.045(4) 0.051(4) 0.037(4) -0.005(3) 0.001(3) -0.003(3)
C105 0.045(4) 0.054(5) 0.043(5) -0.017(4) -0.008(4) 0.005(4)
C106 0.033(4) 0.039(4) 0.030(4) -0.001(3) 0.005(3) 0.004(3)
N20 0.048(4) 0.063(5) 0.033(4) -0.008(3) -0.002(3) -0.014(3)
C107 0.092(8) 0.124(10) 0.054(7) -0.011(7) -0.013(6) -0.005(7)
C108 0.071(7) 0.097(8) 0.089(9) -0.062(7) 0.003(6) -0.004(6)
N21 0.113(9) 0.153(10) 0.112(10) -0.068(8) 0.008(7) 0.028(8)
C109 0.081(8) 0.181(14) 0.065(8) 0.003(8) -0.018(6) -0.057(9)
C110 0.088(8) 0.070(7) 0.065(7) -0.020(6) -0.012(6) 0.028(6)
N22 0.178(14) 0.211(15) 0.092(10) -0.005(10) 0.017(9) 0.098(12)
O7 0.083(5) 0.054(4) 0.066(4) -0.011(3) -0.021(3) 0.017(3)
C111 0.058(10) 0.035(7) 0.057(10) -0.010(6) -0.011(7) 0.014(7)
C112 0.095(15) 0.019(7) 0.040(8) -0.003(5) -0.048(7) 0.012(7)
C115 0.24(4) 0.13(3) 0.036(17) -0.021(17) -0.003(18) -0.06(3)
C116 0.19(3) 0.07(3) 0.14(3) 0.036(18) -0.11(3) -0.01(3)
O8 0.066(4) 0.063(4) 0.080(5) -0.021(3) -0.012(3) 0.017(3)
C113 0.19(2) 0.120(17) 0.042(10) 0.001(9) -0.027(11) -0.063(16)
C114 0.114(15) 0.033(9) 0.143(14) 0.009(8) -0.067(13) 0.039(9)
C117 0.13(4) 0.12(3) 0.10(3) 0.000(17) -0.07(3) 0.08(3)
C118 0.07(3) 0.08(3) 0.10(2) 0.05(2) -0.043(17) 0.02(2)

loop_
_atom_type_symbol
_atom_type_description
_atom_type_scat_dispersion_real
_atom_type_scat_dispersion_imag
_atom_type_scat_source
C C 0.0033 0.0016 'International Tables Vol C Tables 4.2.6.8 and 6.1.1.4'
H H 0.0000 0.0000 'International Tables Vol C Tables 4.2.6.8 and 6.1.1.4'
N N 0.0061 0.0033 'International Tables Vol C Tables 4.2.6.8 and 6.1.1.4'
O O 0.0106 0.0060 'International Tables Vol C Tables 4.2.6.8 and 6.1.1.4'
Eu Eu -0.1578 3.6682 'International Tables Vol C Tables 4.2.6.8 and 6.1.1.4'

loop_
_geom_angle_atom_site_label_1
_geom_angle_atom_site_label_2
_geom_angle_atom_site_label_3
_geom_angle
_geom_angle_site_symmetry_1
_geom_angle_site_symmetry_3
_geom_angle_publ_flag
O1 Eu1 O2 83.72(16) . . ?
O1 Eu1 O3 88.17(15) . . ?
O2 Eu1 O3 143.07(15) . . ?
O1 Eu1 N1 65.57(15) . . ?
O2 Eu1 N1 70.38(16) . . ?
O3 Eu1 N1 73.45(15) . . ?
O1 Eu1 N7 72.15(14) . . ?
O2 Eu1 N7 143.16(15) . . ?
O3 Eu1 N7 65.01(14) . . ?
N1 Eu1 N7 120.42(16) . . ?
O1 Eu1 N4 135.48(16) . . ?
O2 Eu1 N4 64.73(16) . . ?
O3 Eu1 N4 135.85(15) . . ?
N1 Eu1 N4 124.28(16) . . ?
N7 Eu1 N4 115.29(15) . . ?
O1 Eu1 N2 128.39(15) . . ?
O2 Eu1 N2 78.72(16) . . ?
O3 Eu1 N2 78.45(15) . . ?
N1 Eu1 N2 62.83(16) . . ?
N7 Eu1 N2 138.12(15) . . ?
N4 Eu1 N2 77.23(15) . . ?
O1 Eu1 N8 74.32(15) . . ?
O2 Eu1 N8 84.91(15) . . ?
O3 Eu1 N8 127.25(14) . . ?
N1 Eu1 N8 134.39(16) . . ?
N7 Eu1 N8 62.28(15) . . ?
N4 Eu1 N8 72.42(15) . . ?
N2 Eu1 N8 149.41(16) . . ?
O1 Eu1 N5 145.49(15) . . ?
O2 Eu1 N5 124.16(16) . . ?
O3 Eu1 N5 79.97(15) . . ?
N1 Eu1 N5 138.30(16) . . ?
N7 Eu1 N5 73.46(14) . . ?
N4 Eu1 N5 60.22(16) . . ?
N2 Eu1 N5 80.94(15) . . ?
N8 Eu1 N5 87.31(15) . . ?
O1 Eu1 C1 19.73(15) . . ?
O2 Eu1 C1 74.82(16) . . ?
O3 Eu1 C1 85.64(15) . . ?
N1 Eu1 C1 46.18(16) . . ?
N7 Eu1 C1 88.81(15) . . ?
N4 Eu1 C1 137.20(16) . . ?
N2 Eu1 C1 108.84(16) . . ?
N8 Eu1 C1 91.25(16) . . ?
N5 Eu1 C1 160.67(15) . . ?
C1 O1 Eu1 122.9(4) . . ?
C18 O2 Eu1 123.5(4) . . ?
C35 O3 Eu1 123.1(3) . . ?
C9 N1 C6 120.0(5) . . ?
C9 N1 Eu1 123.8(4) . . ?
C6 N1 Eu1 115.2(4) . . ?
C10 N2 C16 105.9(5) . . ?
C10 N2 Eu1 115.5(4) . . ?
C16 N2 Eu1 137.3(4) . . ?
C10 N3 C11 106.7(6) . . ?
C10 N3 C17 129.5(6) . . ?
C11 N3 C17 123.0(6) . . ?
C26 N4 C23 119.0(5) . . ?
C26 N4 Eu1 125.1(4) . . ?
C23 N4 Eu1 115.8(4) . . ?
C27 N5 C33 106.0(5) . . ?
C27 N5 Eu1 116.0(4) . . ?
C33 N5 Eu1 135.7(4) . . ?
C27 N6 C28 106.9(5) . . ?
C27 N6 C34 130.0(6) . . ?
C28 N6 C34 123.0(5) . . ?
C43 N7 C40 118.7(5) . . ?
C43 N7 Eu1 124.4(4) . . ?
C40 N7 Eu1 115.8(4) . . ?
C44 N8 C50 105.0(5) . . ?
C44 N8 Eu1 117.5(4) . . ?
C50 N8 Eu1 137.4(4) . . ?
C45 N9 C44 106.3(5) . . ?
C45 N9 C51 123.4(5) . . ?
C44 N9 C51 130.2(6) . . ?
O1 C1 C2 124.1(6) . . ?
O1 C1 C6 118.8(6) . . ?
C2 C1 C6 117.1(6) . . ?
O1 C1 Eu1 37.3(3) . . ?
C2 C1 Eu1 160.5(5) . . ?
C6 C1 Eu1 81.8(4) . . ?
C1 C2 C3 121.2(6) . . ?
C1 C2 H2 119.4 . . ?
C3 C2 H2 119.4 . . ?
C4 C3 C2 121.7(6) . . ?
C4 C3 H3 119.1 . . ?
C2 C3 H3 119.1 . . ?
C3 C4 C5 119.4(6) . . ?
C3 C4 H4 120.3 . . ?
C5 C4 H4 120.3 . . ?
C7 C5 C4 125.3(6) . . ?
C7 C5 C6 115.7(6) . . ?
C4 C5 C6 118.9(6) . . ?
N1 C6 C5 122.2(6) . . ?
N1 C6 C1 116.2(5) . . ?
C5 C6 C1 121.6(6) . . ?
C8 C7 C5 121.2(6) . . ?
C8 C7 H7 119.4 . . ?
C5 C7 H7 119.4 . . ?
C7 C8 C9 119.3(7) . . ?
C7 C8 H8 120.3 . . ?
C9 C8 H8 120.3 . . ?
N1 C9 C8 121.5(6) . . ?
N1 C9 C10 113.5(5) . . ?
C8 C9 C10 124.9(6) . . ?
N2 C10 N3 112.6(6) . . ?
N2 C10 C9 122.0(6) . . ?
N3 C10 C9 125.3(6) . . ?
N3 C11 C12 131.4(7) . . ?
N3 C11 C16 105.7(6) . . ?
C12 C11 C16 122.9(7) . . ?
C13 C12 C11 116.4(7) . . ?
C13 C12 H12 121.8 . . ?
C11 C12 H12 121.8 . . ?
C12 C13 C14 122.1(7) . . ?
C12 C13 H13 119.0 . . ?
C14 C13 H13 119.0 . . ?
C13 C14 C15 121.8(7) . . ?
C13 C14 H14 119.1 . . ?
C15 C14 H14 119.1 . . ?
C14 C15 C16 117.8(6) . . ?
C14 C15 H15 121.1 . . ?
C16 C15 H15 121.1 . . ?
N2 C16 C11 109.2(6) . . ?
N2 C16 C15 131.9(6) . . ?
C11 C16 C15 118.9(6) . . ?
N3 C17 H17A 109.5 . . ?
N3 C17 H17B 109.5 . . ?
H17A C17 H17B 109.5 . . ?
N3 C17 H17C 109.5 . . ?
H17A C17 H17C 109.5 . . ?
H17B C17 H17C 109.5 . . ?
O2 C18 C19 123.9(7) . . ?
O2 C18 C23 119.9(6) . . ?
C19 C18 C23 116.1(7) . . ?
C18 C19 C20 120.8(7) . . ?
C18 C19 H19 119.6 . . ?
C20 C19 H19 119.6 . . ?
C21 C20 C19 122.8(7) . . ?
C21 C20 H20 118.6 . . ?
C19 C20 H20 118.6 . . ?
C20 C21 C22 119.7(8) . . ?
C20 C21 H21 120.1 . . ?
C22 C21 H21 120.1 . . ?
C24 C22 C21 125.6(7) . . ?
C24 C22 C23 116.7(6) . . ?
C21 C22 C23 117.7(7) . . ?
N4 C23 C22 122.2(6) . . ?
N4 C23 C18 115.0(6) . . ?
C22 C23 C18 122.8(6) . . ?
C25 C24 C22 120.7(7) . . ?
C25 C24 H24 119.7 . . ?
C22 C24 H24 119.7 . . ?
C24 C25 C26 118.9(7) . . ?
C24 C25 H25 120.5 . . ?
C26 C25 H25 120.5 . . ?
N4 C26 C25 122.5(6) . . ?
N4 C26 C27 113.3(5) . . ?
C25 C26 C27 123.7(6) . . ?
N5 C27 N6 112.1(6) . . ?
N5 C27 C26 119.6(6) . . ?
N6 C27 C26 127.4(6) . . ?
C33 C28 C29 122.8(6) . . ?
C33 C28 N6 106.1(5) . . ?
C29 C28 N6 131.0(6) . . ?
C30 C29 C28 116.7(6) . . ?
C30 C29 H29 121.7 . . ?
C28 C29 H29 121.7 . . ?
C29 C30 C31 121.7(6) . . ?
C29 C30 H30 119.1 . . ?
C31 C30 H30 119.1 . . ?
C32 C31 C30 121.5(7) . . ?
C32 C31 H31 119.2 . . ?
C30 C31 H31 119.2 . . ?
C31 C32 C33 117.4(6) . . ?
C31 C32 H32 121.3 . . ?
C33 C32 H32 121.3 . . ?
C28 C33 C32 119.7(6) . . ?
C28 C33 N5 108.7(6) . . ?
C32 C33 N5 131.5(6) . . ?
N6 C34 H34A 109.5 . . ?
N6 C34 H34B 109.5 . . ?
H34A C34 H34B 109.5 . . ?
N6 C34 H34C 109.5 . . ?
H34A C34 H34C 109.5 . . ?
H34B C34 H34C 109.5 . . ?
O3 C35 C36 124.4(6) . . ?
O3 C35 C40 120.0(5) . . ?
C36 C35 C40 115.6(6) . . ?
C35 C36 C37 121.6(6) . . ?
C35 C36 H36 119.2 . . ?
C37 C36 H36 119.2 . . ?
C38 C37 C36 122.7(6) . . ?
C38 C37 H37 118.7 . . ?
C36 C37 H37 118.7 . . ?
C37 C38 C39 118.5(6) . . ?
C37 C38 H38 120.8 . . ?
C39 C38 H38 120.8 . . ?
C41 C39 C40 115.7(6) . . ?
C41 C39 C38 124.6(6) . . ?
C40 C39 C38 119.6(6) . . ?
N7 C40 C39 122.8(6) . . ?
N7 C40 C35 115.3(5) . . ?
C39 C40 C35 121.9(6) . . ?
C42 C41 C39 121.7(6) . . ?
C42 C41 H41 119.2 . . ?
C39 C41 H41 119.2 . . ?
C41 C42 C43 119.1(6) . . ?
C41 C42 H42 120.5 . . ?
C43 C42 H42 120.5 . . ?
N7 C43 C42 121.8(6) . . ?
N7 C43 C44 113.2(5) . . ?
C42 C43 C44 124.8(6) . . ?
N8 C44 N9 113.0(6) . . ?
N8 C44 C43 121.7(5) . . ?
N9 C44 C43 125.0(5) . . ?
N9 C45 C46 131.6(6) . . ?
N9 C45 C50 105.8(5) . . ?
C46 C45 C50 122.6(6) . . ?
C47 C46 C45 117.2(6) . . ?
C47 C46 H46 121.4 . . ?
C45 C46 H46 121.4 . . ?
C46 C47 C48 121.4(7) . . ?
C46 C47 H47 119.3 . . ?
C48 C47 H47 119.3 . . ?
C49 C48 C47 122.1(7) . . ?
C49 C48 H48 118.9 . . ?
C47 C48 H48 118.9 . . ?
C48 C49 C50 117.6(6) . . ?
C48 C49 H49 121.2 . . ?
C50 C49 H49 121.2 . . ?
N8 C50 C49 131.1(6) . . ?
N8 C50 C45 109.8(5) . . ?
C49 C50 C45 119.1(6) . . ?
N9 C51 H51A 109.5 . . ?
N9 C51 H51B 109.5 . . ?
H51A C51 H51B 109.5 . . ?
N9 C51 H51C 109.5 . . ?
H51A C51 H51C 109.5 . . ?
H51B C51 H51C 109.5 . . ?
O5 Eu2 O4 81.29(17) . . ?
O5 Eu2 O6 142.53(15) . . ?
O4 Eu2 O6 89.24(15) . . ?
O5 Eu2 N10 69.12(17) . . ?
O4 Eu2 N10 64.97(15) . . ?
O6 Eu2 N10 74.00(15) . . ?
O5 Eu2 N13 64.66(17) . . ?
O4 Eu2 N13 134.21(16) . . ?
O6 Eu2 N13 136.35(15) . . ?
N10 Eu2 N13 122.62(16) . . ?
O5 Eu2 N16 142.04(16) . . ?
O4 Eu2 N16 72.39(14) . . ?
O6 Eu2 N16 65.13(15) . . ?
N10 Eu2 N16 120.06(16) . . ?
N13 Eu2 N16 117.25(16) . . ?
O5 Eu2 N11 80.40(16) . . ?
O4 Eu2 N11 127.59(16) . . ?
O6 Eu2 N11 77.04(15) . . ?
N10 Eu2 N11 62.62(16) . . ?
N13 Eu2 N11 77.62(16) . . ?
N16 Eu2 N11 137.48(16) . . ?
O5 Eu2 N17 85.68(16) . . ?
O4 Eu2 N17 75.00(15) . . ?
O6 Eu2 N17 126.77(15) . . ?
N10 Eu2 N17 134.93(15) . . ?
N13 Eu2 N17 72.89(15) . . ?
N16 Eu2 N17 61.64(16) . . ?
N11 Eu2 N17 150.46(17) . . ?
O5 Eu2 N14 124.29(17) . . ?
O4 Eu2 N14 146.75(14) . . ?
O6 Eu2 N14 81.27(15) . . ?
N10 Eu2 N14 139.70(15) . . ?
N13 Eu2 N14 60.15(15) . . ?
N16 Eu2 N14 74.71(14) . . ?
N11 Eu2 N14 81.29(15) . . ?
N17 Eu2 N14 85.36(15) . . ?
O5 Eu2 C69 19.27(17) . . ?
O4 Eu2 C69 99.62(18) . . ?
O6 Eu2 C69 148.45(15) . . ?
N10 Eu2 C69 82.42(18) . . ?
N13 Eu2 C69 46.04(18) . . ?
N16 Eu2 C69 146.41(17) . . ?
N11 Eu2 C69 73.57(17) . . ?
N17 Eu2 C69 84.77(16) . . ?
N14 Eu2 C69 105.08(18) . . ?
O5 Eu2 C52 71.65(17) . . ?
O4 Eu2 C52 19.60(15) . . ?
O6 Eu2 C52 87.56(15) . . ?
N10 Eu2 C52 45.91(16) . . ?
N13 Eu2 C52 134.28(16) . . ?
N16 Eu2 C52 89.36(15) . . ?
N11 Eu2 C52 108.33(16) . . ?
N17 Eu2 C52 91.52(15) . . ?
N14 Eu2 C52 163.31(15) . . ?
C69 Eu2 C52 90.92(18) . . ?
C52 O4 Eu2 123.0(4) . . ?
C69 O5 Eu2 123.7(4) . . ?
C86 O6 Eu2 122.6(4) . . ?
C60 N10 C57 120.5(5) . . ?
C60 N10 Eu2 123.6(4) . . ?
C57 N10 Eu2 114.7(4) . . ?
C61 N11 C67 104.6(5) . . ?
C61 N11 Eu2 116.4(4) . . ?
C67 N11 Eu2 137.4(4) . . ?
C61 N12 C62 105.9(5) . . ?
C61 N12 C68 130.0(6) . . ?
C62 N12 C68 123.6(6) . . ?
C77 N13 C74 118.6(6) . . ?
C77 N13 Eu2 126.1(4) . . ?
C74 N13 Eu2 115.1(5) . . ?
C78 N14 C84 105.7(5) . . ?
C78 N14 Eu2 116.5(4) . . ?
C84 N14 Eu2 135.9(4) . . ?
C78 N15 C79 107.5(5) . . ?
C78 N15 C85 129.8(6) . . ?
C79 N15 C85 122.6(6) . . ?
C94 N16 C91 119.3(5) . . ?
C94 N16 Eu2 124.2(4) . . ?
C91 N16 Eu2 115.4(4) . . ?
C95 N17 C101 105.6(5) . . ?
C95 N17 Eu2 117.9(4) . . ?
C101 N17 Eu2 136.4(4) . . ?
C95 N18 C96 106.4(5) . . ?
C95 N18 C102 130.8(6) . . ?
C96 N18 C102 122.7(5) . . ?
O4 C52 C53 124.7(6) . . ?
O4 C52 C57 118.9(6) . . ?
C53 C52 C57 116.4(6) . . ?
O4 C52 Eu2 37.4(3) . . ?
C53 C52 Eu2 160.1(5) . . ?
C57 C52 Eu2 82.1(4) . . ?
C52 C53 C54 121.4(6) . . ?
C52 C53 H53 119.3 . . ?
C54 C53 H53 119.3 . . ?
C55 C54 C53 122.3(7) . . ?
C55 C54 H54 118.8 . . ?
C53 C54 H54 118.8 . . ?
C54 C55 C56 119.6(6) . . ?
C54 C55 H55 120.2 . . ?
C56 C55 H55 120.2 . . ?
C58 C56 C55 124.9(7) . . ?
C58 C56 C57 116.8(6) . . ?
C55 C56 C57 118.2(6) . . ?
N10 C57 C52 116.5(6) . . ?
N10 C57 C56 121.5(6) . . ?
C52 C57 C56 122.0(6) . . ?
C59 C58 C56 120.9(7) . . ?
C59 C58 H58 119.5 . . ?
C56 C58 H58 119.5 . . ?
C58 C59 C60 119.0(7) . . ?
C58 C59 H59 120.5 . . ?
C60 C59 H59 120.5 . . ?
N10 C60 C59 121.2(6) . . ?
N10 C60 C61 114.1(6) . . ?
C59 C60 C61 124.5(6) . . ?
N11 C61 N12 113.0(6) . . ?
N11 C61 C60 120.8(5) . . ?
N12 C61 C60 126.0(6) . . ?
C67 C62 C63 124.0(7) . . ?
C67 C62 N12 106.6(6) . . ?
C63 C62 N12 129.4(7) . . ?
C64 C63 C62 116.8(7) . . ?
C64 C63 H63 121.6 . . ?
C62 C63 H63 121.6 . . ?
C63 C64 C65 120.9(6) . . ?
C63 C64 H64 119.5 . . ?
C65 C64 H64 119.5 . . ?
C66 C65 C64 121.0(7) . . ?
C66 C65 H65 119.5 . . ?
C64 C65 H65 119.5 . . ?
C65 C66 C67 118.4(6) . . ?
C65 C66 H66 120.8 . . ?
C67 C66 H66 120.8 . . ?
C62 C67 N11 109.9(6) . . ?
C62 C67 C66 118.8(6) . . ?
N11 C67 C66 131.3(6) . . ?
N12 C68 H68A 109.5 . . ?
N12 C68 H68B 109.5 . . ?
H68A C68 H68B 109.5 . . ?
N12 C68 H68C 109.5 . . ?
H68A C68 H68C 109.5 . . ?
H68B C68 H68C 109.5 . . ?
O5 C69 C70 124.1(8) . . ?
O5 C69 C74 119.4(6) . . ?
C70 C69 C74 116.3(8) . . ?
O5 C69 Eu2 37.0(3) . . ?
C70 C69 Eu2 159.3(7) . . ?
C74 C69 Eu2 83.7(4) . . ?
C71 C70 C69 120.8(9) . . ?
C71 C70 H70 119.6 . . ?
C69 C70 H70 119.6 . . ?
C72 C71 C70 123.3(8) . . ?
C72 C71 H71 118.4 . . ?
C70 C71 H71 118.4 . . ?
C71 C72 C73 118.4(9) . . ?
C71 C72 H72 120.8 . . ?
C73 C72 H72 120.8 . . ?
C75 C73 C74 116.7(7) . . ?
C75 C73 C72 124.2(8) . . ?
C74 C73 C72 119.0(9) . . ?
N13 C74 C73 122.9(7) . . ?
N13 C74 C69 115.0(6) . . ?
C73 C74 C69 122.1(7) . . ?
C76 C75 C73 121.4(8) . . ?
C76 C75 H75 119.3 . . ?
C73 C75 H75 119.3 . . ?
C75 C76 C77 118.5(8) . . ?
C75 C76 H76 120.7 . . ?
C77 C76 H76 120.7 . . ?
N13 C77 C76 121.8(7) . . ?
N13 C77 C78 112.6(6) . . ?
C76 C77 C78 125.0(6) . . ?
N14 C78 N15 112.0(6) . . ?
N14 C78 C77 119.7(6) . . ?
N15 C78 C77 127.2(6) . . ?
N15 C79 C80 132.0(6) . . ?
N15 C79 C84 106.0(5) . . ?
C80 C79 C84 122.0(6) . . ?
C81 C80 C79 116.9(6) . . ?
C81 C80 H80 121.5 . . ?
C79 C80 H80 121.5 . . ?
C80 C81 C82 121.7(6) . . ?
C80 C81 H81 119.1 . . ?
C82 C81 H81 119.1 . . ?
C83 C82 C81 121.6(7) . . ?
C83 C82 H82 119.2 . . ?
C81 C82 H82 119.2 . . ?
C82 C83 C84 117.8(6) . . ?
C82 C83 H83 121.1 . . ?
C84 C83 H83 121.1 . . ?
C83 C84 N14 131.3(6) . . ?
C83 C84 C79 119.9(6) . . ?
N14 C84 C79 108.7(6) . . ?
N15 C85 H85A 109.5 . . ?
N15 C85 H85B 109.5 . . ?
H85A C85 H85B 109.5 . . ?
N15 C85 H85C 109.5 . . ?
H85A C85 H85C 109.5 . . ?
H85B C85 H85C 109.5 . . ?
O6 C86 C87 123.5(6) . . ?
O6 C86 C91 120.3(6) . . ?
C87 C86 C91 116.2(6) . . ?
C86 C87 C88 121.6(6) . . ?
C86 C87 H87 119.2 . . ?
C88 C87 H87 119.2 . . ?
C89 C88 C87 122.0(6) . . ?
C89 C88 H88 119.0 . . ?
C87 C88 H88 119.0 . . ?
C88 C89 C90 119.5(6) . . ?
C88 C89 H89 120.3 . . ?
C90 C89 H89 120.3 . . ?
C89 C90 C92 124.7(6) . . ?
C89 C90 C91 118.8(6) . . ?
C92 C90 C91 116.4(6) . . ?
N16 C91 C90 122.3(6) . . ?
N16 C91 C86 115.9(6) . . ?
C90 C91 C86 121.8(6) . . ?
C93 C92 C90 120.3(6) . . ?
C93 C92 H92 119.9 . . ?
C90 C92 H92 119.8 . . ?
C92 C93 C94 119.8(6) . . ?
C92 C93 H93 120.1 . . ?
C94 C93 H93 120.1 . . ?
N16 C94 C93 121.6(6) . . ?
N16 C94 C95 113.4(5) . . ?
C93 C94 C95 124.8(6) . . ?
N17 C95 N18 112.6(6) . . ?
N17 C95 C94 121.7(5) . . ?
N18 C95 C94 125.5(5) . . ?
N18 C96 C97 131.3(6) . . ?
N18 C96 C101 106.0(5) . . ?
C97 C96 C101 122.8(6) . . ?
C98 C97 C96 116.8(6) . . ?
C98 C97 H97 121.6 . . ?
C96 C97 H97 121.6 . . ?
C97 C98 C99 121.5(7) . . ?
C97 C98 H98 119.3 . . ?
C99 C98 H98 119.3 . . ?
C100 C99 C98 121.2(7) . . ?
C100 C99 H99 119.4 . . ?
C98 C99 H99 119.4 . . ?
C99 C100 C101 118.6(6) . . ?
C99 C100 H100 120.7 . . ?
C101 C100 H100 120.7 . . ?
N17 C101 C100 131.4(6) . . ?
N17 C101 C96 109.5(6) . . ?
C100 C101 C96 119.0(6) . . ?
N18 C102 H10A 109.5 . . ?
N18 C102 H10B 109.5 . . ?
H10A C102 H10B 109.5 . . ?
N18 C102 H10C 109.5 . . ?
H10A C102 H10C 109.5 . . ?
H10B C102 H10C 109.5 . . ?
C104 C103 H10D 109.5 . . ?
C104 C103 H10E 109.5 . . ?
H10D C103 H10E 109.5 . . ?
C104 C103 H10F 109.5 . . ?
H10D C103 H10F 109.5 . . ?
H10E C103 H10F 109.5 . . ?
N19 C104 C103 178.0(8) . . ?
C106 C105 H10G 109.5 . . ?
C106 C105 H10H 109.5 . . ?
H10G C105 H10H 109.5 . . ?
C106 C105 H10I 109.5 . . ?
H10G C105 H10I 109.5 . . ?
H10H C105 H10I 109.5 . . ?
N20 C106 C105 179.4(9) . . ?
C108 C107 H10J 109.5 . . ?
C108 C107 H10K 109.5 . . ?
H10J C107 H10K 109.5 . . ?
C108 C107 H10L 109.5 . . ?
H10J C107 H10L 109.5 . . ?
H10K C107 H10L 109.5 . . ?
N21 C108 C107 176.5(14) . . ?
C110 C109 H10M 109.5 . . ?
C110 C109 H10N 109.5 . . ?
H10M C109 H10N 109.5 . . ?
C110 C109 H10O 109.5 . . ?
H10M C109 H10O 109.5 . . ?
H10N C109 H10O 109.5 . . ?
N22 C110 C109 173.1(17) . . ?
C116 O7 C112 27.3(16) . . ?
C116 O7 H7A 135.1 . . ?
C112 O7 H7A 109.5 . . ?
C112 C111 H11A 109.5 . . ?
C112 C111 H11B 109.5 . . ?
H11A C111 H11B 109.5 . . ?
C112 C111 H11C 109.5 . . ?
H11A C111 H11C 109.5 . . ?
H11B C111 H11C 109.5 . . ?
O7 C112 C111 110.4(13) . . ?
O7 C112 H11D 109.6 . . ?
C111 C112 H11D 109.6 . . ?
O7 C112 H11E 109.6 . . ?
C111 C112 H11E 109.6 . . ?
H11D C112 H11E 108.1 . . ?
C116 C115 H11F 109.5 . . ?
C116 C115 H11G 109.5 . . ?
H11F C115 H11G 109.5 . . ?
C116 C115 H11H 109.5 . . ?
H11F C115 H11H 109.5 . . ?
H11G C115 H11H 109.5 . . ?
O7 C116 C115 107(2) . . ?
O7 C116 H11I 110.2 . . ?
C115 C116 H11I 110.2 . . ?
O7 C116 H11J 110.2 . . ?
C115 C116 H11J 110.2 . . ?
H11I C116 H11J 108.5 . . ?
C118 O8 C114 23.4(13) . . ?
C118 O8 H8A 88.1 . . ?
C114 O8 H8A 109.5 . . ?
C114 C113 H11K 109.5 . . ?
C114 C113 H11L 109.5 . . ?
H11K C113 H11L 109.5 . . ?
C114 C113 H11M 109.5 . . ?
H11K C113 H11M 109.5 . . ?
H11L C113 H11M 109.5 . . ?
C113 C114 O8 112.6(14) . . ?
C113 C114 H11N 109.1 . . ?
O8 C114 H11N 109.1 . . ?
C113 C114 H11O 109.1 . . ?
O8 C114 H11O 109.1 . . ?
H11N C114 H11O 107.8 . . ?
C118 C117 H11P 109.5 . . ?
C118 C117 H11Q 109.5 . . ?
H11P C117 H11Q 109.5 . . ?
C118 C117 H11R 109.5 . . ?
H11P C117 H11R 109.5 . . ?
H11Q C117 H11R 109.5 . . ?
C117 C118 O8 108(3) . . ?
C117 C118 H11S 110.0 . . ?
O8 C118 H11S 110.0 . . ?
C117 C118 H11T 110.0 . . ?
O8 C118 H11T 110.0 . . ?
H11S C118 H11T 108.4 . . ?

loop_
_geom_bond_atom_site_label_1
_geom_bond_atom_site_label_2
_geom_bond_distance
_geom_bond_site_symmetry_2
_geom_bond_publ_flag
Eu1 O1 2.353(4) . ?
Eu1 O2 2.367(4) . ?
Eu1 O3 2.385(4) . ?
Eu1 N1 2.558(5) . ?
Eu1 N7 2.587(5) . ?
Eu1 N4 2.613(5) . ?
Eu1 N2 2.649(5) . ?
Eu1 N8 2.662(5) . ?
Eu1 N5 2.723(5) . ?
Eu1 C1 3.256(6) . ?
O1 C1 1.309(7) . ?
O2 C18 1.318(8) . ?
O3 C35 1.291(7) . ?
N1 C9 1.316(8) . ?
N1 C6 1.355(8) . ?
N2 C10 1.314(8) . ?
N2 C16 1.379(8) . ?
N3 C10 1.368(8) . ?
N3 C11 1.375(9) . ?
N3 C17 1.465(8) . ?
N4 C26 1.329(8) . ?
N4 C23 1.364(8) . ?
N5 C27 1.320(8) . ?
N5 C33 1.403(8) . ?
N6 C27 1.364(8) . ?
N6 C28 1.394(8) . ?
N6 C34 1.471(8) . ?
N7 C43 1.337(7) . ?
N7 C40 1.360(8) . ?
N8 C44 1.321(8) . ?
N8 C50 1.385(8) . ?
N9 C45 1.375(8) . ?
N9 C44 1.383(8) . ?
N9 C51 1.454(7) . ?
C1 C2 1.394(9) . ?
C1 C6 1.435(9) . ?
C2 C3 1.414(9) . ?
C2 H2 0.9500 . ?
C3 C4 1.378(10) . ?
C3 H3 0.9500 . ?
C4 C5 1.413(10) . ?
C4 H4 0.9500 . ?
C5 C7 1.410(10) . ?
C5 C6 1.426(8) . ?
C7 C8 1.352(10) . ?
C7 H7 0.9500 . ?
C8 C9 1.412(9) . ?
C8 H8 0.9500 . ?
C9 C10 1.468(9) . ?
C11 C12 1.392(9) . ?
C11 C16 1.406(9) . ?
C12 C13 1.381(11) . ?
C12 H12 0.9500 . ?
C13 C14 1.382(10) . ?
C13 H13 0.9500 . ?
C14 C15 1.384(9) . ?
C14 H14 0.9500 . ?
C15 C16 1.409(10) . ?
C15 H15 0.9500 . ?
C17 H17A 0.9800 . ?
C17 H17B 0.9800 . ?
C17 H17C 0.9800 . ?
C18 C19 1.394(9) . ?
C18 C23 1.437(10) . ?
C19 C20 1.405(11) . ?
C19 H19 0.9500 . ?
C20 C21 1.363(12) . ?
C20 H20 0.9500 . ?
C21 C22 1.409(10) . ?
C21 H21 0.9500 . ?
C22 C24 1.405(11) . ?
C22 C23 1.425(9) . ?
C24 C25 1.370(10) . ?
C24 H24 0.9500 . ?
C25 C26 1.410(9) . ?
C25 H25 0.9500 . ?
C26 C27 1.479(9) . ?
C28 C33 1.388(8) . ?
C28 C29 1.389(9) . ?
C29 C30 1.368(10) . ?
C29 H29 0.9500 . ?
C30 C31 1.389(9) . ?
C30 H30 0.9500 . ?
C31 C32 1.388(9) . ?
C31 H31 0.9500 . ?
C32 C33 1.396(9) . ?
C32 H32 0.9500 . ?
C34 H34A 0.9800 . ?
C34 H34B 0.9800 . ?
C34 H34C 0.9800 . ?
C35 C36 1.407(9) . ?
C35 C40 1.448(8) . ?
C36 C37 1.408(10) . ?
C36 H36 0.9500 . ?
C37 C38 1.371(10) . ?
C37 H37 0.9500 . ?
C38 C39 1.420(9) . ?
C38 H38 0.9500 . ?
C39 C41 1.405(9) . ?
C39 C40 1.418(9) . ?
C41 C42 1.348(9) . ?
C41 H41 0.9500 . ?
C42 C43 1.409(9) . ?
C42 H42 0.9500 . ?
C43 C44 1.482(9) . ?
C45 C46 1.388(9) . ?
C45 C50 1.411(8) . ?
C46 C47 1.359(10) . ?
C46 H46 0.9500 . ?
C47 C48 1.405(10) . ?
C47 H47 0.9500 . ?
C48 C49 1.371(9) . ?
C48 H48 0.9500 . ?
C49 C50 1.406(9) . ?
C49 H49 0.9500 . ?
C51 H51A 0.9800 . ?
C51 H51B 0.9800 . ?
C51 H51C 0.9800 . ?
Eu2 O5 2.354(5) . ?
Eu2 O4 2.359(4) . ?
Eu2 O6 2.382(4) . ?
Eu2 N10 2.575(5) . ?
Eu2 N13 2.589(6) . ?
Eu2 N16 2.603(5) . ?
Eu2 N11 2.649(5) . ?
Eu2 N17 2.668(5) . ?
Eu2 N14 2.708(5) . ?
Eu2 C69 3.254(7) . ?
Eu2 C52 3.257(7) . ?
O4 C52 1.302(7) . ?
O5 C69 1.291(9) . ?
O6 C86 1.320(7) . ?
N10 C60 1.331(8) . ?
N10 C57 1.351(8) . ?
N11 C61 1.343(8) . ?
N11 C67 1.384(8) . ?
N12 C61 1.358(8) . ?
N12 C62 1.391(9) . ?
N12 C68 1.436(9) . ?
N13 C77 1.340(8) . ?
N13 C74 1.376(8) . ?
N14 C78 1.333(8) . ?
N14 C84 1.395(8) . ?
N15 C78 1.366(8) . ?
N15 C79 1.373(8) . ?
N15 C85 1.477(8) . ?
N16 C94 1.336(7) . ?
N16 C91 1.363(8) . ?
N17 C95 1.325(8) . ?
N17 C101 1.383(8) . ?
N18 C95 1.376(8) . ?
N18 C96 1.382(8) . ?
N18 C102 1.446(8) . ?
C52 C53 1.400(9) . ?
C52 C57 1.423(9) . ?
C53 C54 1.401(9) . ?
C53 H53 0.9500 . ?
C54 C55 1.355(10) . ?
C54 H54 0.9500 . ?
C55 C56 1.416(10) . ?
C55 H55 0.9500 . ?
C56 C58 1.400(10) . ?
C56 C57 1.431(9) . ?
C58 C59 1.369(10) . ?
C58 H58 0.9500 . ?
C59 C60 1.415(9) . ?
C59 H59 0.9500 . ?
C60 C61 1.457(9) . ?
C62 C67 1.382(9) . ?
C62 C63 1.388(9) . ?
C63 C64 1.372(10) . ?
C63 H63 0.9500 . ?
C64 C65 1.415(10) . ?
C64 H64 0.9500 . ?
C65 C66 1.385(9) . ?
C65 H65 0.9500 . ?
C66 C67 1.400(9) . ?
C66 H66 0.9500 . ?
C68 H68A 0.9800 . ?
C68 H68B 0.9800 . ?
C68 H68C 0.9800 . ?
C69 C70 1.413(10) . ?
C69 C74 1.429(10) . ?
C70 C71 1.386(12) . ?
C70 H70 0.9500 . ?
C71 C72 1.361(13) . ?
C71 H71 0.9500 . ?
C72 C73 1.427(11) . ?
C72 H72 0.9500 . ?
C73 C75 1.399(12) . ?
C73 C74 1.406(10) . ?
C75 C76 1.374(11) . ?
C75 H75 0.9500 . ?
C76 C77 1.419(10) . ?
C76 H76 0.9500 . ?
C77 C78 1.461(9) . ?
C79 C80 1.398(9) . ?
C79 C84 1.410(8) . ?
C80 C81 1.363(10) . ?
C80 H80 0.9500 . ?
C81 C82 1.408(9) . ?
C81 H81 0.9500 . ?
C82 C83 1.375(9) . ?
C82 H82 0.9500 . ?
C83 C84 1.392(9) . ?
C83 H83 0.9500 . ?
C85 H85A 0.9800 . ?
C85 H85B 0.9800 . ?
C85 H85C 0.9800 . ?
C86 C87 1.391(9) . ?
C86 C91 1.428(9) . ?
C87 C88 1.399(9) . ?
C87 H87 0.9500 . ?
C88 C89 1.365(9) . ?
C88 H88 0.9500 . ?
C89 C90 1.397(9) . ?
C89 H89 0.9500 . ?
C90 C92 1.405(9) . ?
C90 C91 1.424(9) . ?
C92 C93 1.374(10) . ?
C92 H92 0.9500 . ?
C93 C94 1.399(9) . ?
C93 H93 0.9500 . ?
C94 C95 1.461(9) . ?
C96 C97 1.403(9) . ?
C96 C101 1.405(8) . ?
C97 C98 1.372(10) . ?
C97 H97 0.9500 . ?
C98 C99 1.409(10) . ?
C98 H98 0.9500 . ?
C99 C100 1.383(9) . ?
C99 H99 0.9500 . ?
C100 C101 1.396(9) . ?
C100 H100 0.9500 . ?
C102 H10A 0.9800 . ?
C102 H10B 0.9800 . ?
C102 H10C 0.9800 . ?
C103 C104 1.472(11) . ?
C103 H10D 0.9800 . ?
C103 H10E 0.9800 . ?
C103 H10F 0.9800 . ?
C104 N19 1.131(9) . ?
C105 C106 1.465(11) . ?
C105 H10G 0.9800 . ?
C105 H10H 0.9800 . ?
C105 H10I 0.9800 . ?
C106 N20 1.124(9) . ?
C107 C108 1.361(14) . ?
C107 H10J 0.9800 . ?
C107 H10K 0.9800 . ?
C107 H10L 0.9800 . ?
C108 N21 1.161(13) . ?
C109 C110 1.354(14) . ?
C109 H10M 0.9800 . ?
C109 H10N 0.9800 . ?
C109 H10O 0.9800 . ?
C110 N22 1.103(14) . ?
O7 C116 1.414(17) . ?
O7 C112 1.438(13) . ?
O7 H7A 0.8400 . ?
C111 C112 1.466(15) . ?
C111 H11A 0.9800 . ?
C111 H11B 0.9800 . ?
C111 H11C 0.9800 . ?
C112 H11D 0.9900 . ?
C112 H11E 0.9900 . ?
C115 C116 1.44(2) . ?
C115 H11F 0.9800 . ?
C115 H11G 0.9800 . ?
C115 H11H 0.9800 . ?
C116 H11I 0.9900 . ?
C116 H11J 0.9900 . ?
O8 C118 1.438(17) . ?
O8 C114 1.447(14) . ?
O8 H8A 0.8400 . ?
C113 C114 1.428(17) . ?
C113 H11K 0.9800 . ?
C113 H11L 0.9800 . ?
C113 H11M 0.9800 . ?
C114 H11N 0.9900 . ?
C114 H11O 0.9900 . ?
C117 C118 1.434(19) . ?
C117 H11P 0.9800 . ?
C117 H11Q 0.9800 . ?
C117 H11R 0.9800 . ?
C118 H11S 0.9900 . ?
C118 H11T 0.9900 . ?

loop_
_geom_hbond_atom_site_label_D
_geom_hbond_atom_site_label_H
_geom_hbond_atom_site_label_A
_geom_hbond_distance_DH
_geom_hbond_distance_HA
_geom_hbond_distance_DA
_geom_hbond_angle_DHA
_geom_hbond_site_symmetry_A
O7 H7A O6 0.84 1.95 2.767(7) 162.3 .
O8 H8A O3 0.84 1.96 2.794(7) 170.4 .

loop_
_geom_torsion_atom_site_label_1
_geom_torsion_atom_site_label_2
_geom_torsion_atom_site_label_3
_geom_torsion_atom_site_label_4
_geom_torsion
_geom_torsion_site_symmetry_1
_geom_torsion_site_symmetry_2
_geom_torsion_site_symmetry_3
_geom_torsion_site_symmetry_4
_geom_torsion_publ_flag
O2 Eu1 O1 C1 61.7(5) . . . . ?
O3 Eu1 O1 C1 -82.2(5) . . . . ?
N1 Eu1 O1 C1 -9.5(4) . . . . ?
N7 Eu1 O1 C1 -146.5(5) . . . . ?
N4 Eu1 O1 C1 105.3(5) . . . . ?
N2 Eu1 O1 C1 -8.5(5) . . . . ?
N8 Eu1 O1 C1 148.2(5) . . . . ?
N5 Eu1 O1 C1 -151.4(4) . . . . ?
O1 Eu1 O2 C18 156.9(5) . . . . ?
O3 Eu1 O2 C18 -124.6(4) . . . . ?
N1 Eu1 O2 C18 -136.8(5) . . . . ?
N7 Eu1 O2 C18 108.3(5) . . . . ?
N4 Eu1 O2 C18 9.2(4) . . . . ?
N2 Eu1 O2 C18 -71.9(5) . . . . ?
N8 Eu1 O2 C18 82.2(5) . . . . ?
N5 Eu1 O2 C18 -1.1(5) . . . . ?
C1 Eu1 O2 C18 174.9(5) . . . . ?
O1 Eu1 O3 C35 -63.6(4) . . . . ?
O2 Eu1 O3 C35 -140.7(4) . . . . ?
N1 Eu1 O3 C35 -128.7(4) . . . . ?
N7 Eu1 O3 C35 7.5(4) . . . . ?
N4 Eu1 O3 C35 108.8(4) . . . . ?
N2 Eu1 O3 C35 166.5(4) . . . . ?
N8 Eu1 O3 C35 5.0(5) . . . . ?
N5 Eu1 O3 C35 83.8(4) . . . . ?
C1 Eu1 O3 C35 -83.2(4) . . . . ?
O1 Eu1 N1 C9 178.0(5) . . . . ?
O2 Eu1 N1 C9 86.1(5) . . . . ?
O3 Eu1 N1 C9 -86.3(5) . . . . ?
N7 Eu1 N1 C9 -133.0(5) . . . . ?
N4 Eu1 N1 C9 48.4(5) . . . . ?
N2 Eu1 N1 C9 -1.1(5) . . . . ?
N8 Eu1 N1 C9 147.3(5) . . . . ?
N5 Eu1 N1 C9 -33.7(6) . . . . ?
C1 Eu1 N1 C9 173.6(6) . . . . ?
O1 Eu1 N1 C6 9.2(4) . . . . ?
O2 Eu1 N1 C6 -82.8(4) . . . . ?
O3 Eu1 N1 C6 104.8(4) . . . . ?
N7 Eu1 N1 C6 58.1(5) . . . . ?
N4 Eu1 N1 C6 -120.5(4) . . . . ?
N2 Eu1 N1 C6 -169.9(5) . . . . ?
N8 Eu1 N1 C6 -21.5(5) . . . . ?
N5 Eu1 N1 C6 157.5(4) . . . . ?
C1 Eu1 N1 C6 4.7(4) . . . . ?
O1 Eu1 N2 C10 -9.4(5) . . . . ?
O2 Eu1 N2 C10 -81.9(5) . . . . ?
O3 Eu1 N2 C10 68.9(5) . . . . ?
N1 Eu1 N2 C10 -8.3(4) . . . . ?
N7 Eu1 N2 C10 98.0(5) . . . . ?
N4 Eu1 N2 C10 -148.3(5) . . . . ?
N8 Eu1 N2 C10 -140.9(4) . . . . ?
N5 Eu1 N2 C10 150.4(5) . . . . ?
C1 Eu1 N2 C10 -12.4(5) . . . . ?
O1 Eu1 N2 C16 -173.7(6) . . . . ?
O2 Eu1 N2 C16 113.8(6) . . . . ?
O3 Eu1 N2 C16 -95.4(6) . . . . ?
N1 Eu1 N2 C16 -172.6(7) . . . . ?
N7 Eu1 N2 C16 -66.3(7) . . . . ?
N4 Eu1 N2 C16 47.5(6) . . . . ?
N8 Eu1 N2 C16 54.8(8) . . . . ?
N5 Eu1 N2 C16 -13.9(6) . . . . ?
C1 Eu1 N2 C16 -176.7(6) . . . . ?
O1 Eu1 N4 C26 127.9(4) . . . . ?
O2 Eu1 N4 C26 177.2(5) . . . . ?
O3 Eu1 N4 C26 -41.3(5) . . . . ?
N1 Eu1 N4 C26 -143.2(4) . . . . ?
N7 Eu1 N4 C26 38.1(5) . . . . ?
N2 Eu1 N4 C26 -99.4(5) . . . . ?
N8 Eu1 N4 C26 84.5(5) . . . . ?
N5 Eu1 N4 C26 -12.6(4) . . . . ?
C1 Eu1 N4 C26 156.6(4) . . . . ?
O1 Eu1 N4 C23 -56.5(5) . . . . ?
O2 Eu1 N4 C23 -7.2(4) . . . . ?
O3 Eu1 N4 C23 134.3(4) . . . . ?
N1 Eu1 N4 C23 32.3(5) . . . . ?
N7 Eu1 N4 C23 -146.3(4) . . . . ?
N2 Eu1 N4 C23 76.2(4) . . . . ?
N8 Eu1 N4 C23 -99.9(4) . . . . ?
N5 Eu1 N4 C23 163.0(4) . . . . ?
C1 Eu1 N4 C23 -27.9(5) . . . . ?
O1 Eu1 N5 C27 -108.3(5) . . . . ?
O2 Eu1 N5 C27 30.6(5) . . . . ?
O3 Eu1 N5 C27 -180.0(4) . . . . ?
N1 Eu1 N5 C27 129.3(4) . . . . ?
N7 Eu1 N5 C27 -113.3(4) . . . . ?
N4 Eu1 N5 C27 19.8(4) . . . . ?
N2 Eu1 N5 C27 100.3(4) . . . . ?
N8 Eu1 N5 C27 -51.4(4) . . . . ?
C1 Eu1 N5 C27 -137.5(5) . . . . ?
O1 Eu1 N5 C33 51.9(7) . . . . ?
O2 Eu1 N5 C33 -169.2(5) . . . . ?
O3 Eu1 N5 C33 -19.8(5) . . . . ?
N1 Eu1 N5 C33 -70.5(6) . . . . ?
N7 Eu1 N5 C33 47.0(5) . . . . ?
N4 Eu1 N5 C33 -179.9(6) . . . . ?
N2 Eu1 N5 C33 -99.5(5) . . . . ?
N8 Eu1 N5 C33 108.8(5) . . . . ?
C1 Eu1 N5 C33 22.7(8) . . . . ?
O1 Eu1 N7 C43 -78.5(4) . . . . ?
O2 Eu1 N7 C43 -26.9(6) . . . . ?
O3 Eu1 N7 C43 -175.0(5) . . . . ?
N1 Eu1 N7 C43 -124.7(4) . . . . ?
N4 Eu1 N7 C43 54.0(5) . . . . ?
N2 Eu1 N7 C43 153.3(4) . . . . ?
N8 Eu1 N7 C43 2.8(4) . . . . ?
N5 Eu1 N7 C43 98.5(5) . . . . ?
C1 Eu1 N7 C43 -89.3(4) . . . . ?
O1 Eu1 N7 C40 89.3(4) . . . . ?
O2 Eu1 N7 C40 140.8(4) . . . . ?
O3 Eu1 N7 C40 -7.2(4) . . . . ?
N1 Eu1 N7 C40 43.1(4) . . . . ?
N4 Eu1 N7 C40 -138.2(4) . . . . ?
N2 Eu1 N7 C40 -38.9(5) . . . . ?
N8 Eu1 N7 C40 170.5(4) . . . . ?
N5 Eu1 N7 C40 -93.7(4) . . . . ?
C1 Eu1 N7 C40 78.5(4) . . . . ?
O1 Eu1 N8 C44 81.4(4) . . . . ?
O2 Eu1 N8 C44 166.3(4) . . . . ?
O3 Eu1 N8 C44 6.2(5) . . . . ?
N1 Eu1 N8 C44 110.3(4) . . . . ?
N7 Eu1 N8 C44 3.7(4) . . . . ?
N4 Eu1 N8 C44 -128.6(4) . . . . ?
N2 Eu1 N8 C44 -136.1(4) . . . . ?
N5 Eu1 N8 C44 -69.0(4) . . . . ?
C1 Eu1 N8 C44 91.7(4) . . . . ?
O1 Eu1 N8 C50 -101.8(6) . . . . ?
O2 Eu1 N8 C50 -16.9(6) . . . . ?
O3 Eu1 N8 C50 -177.0(5) . . . . ?
N1 Eu1 N8 C50 -72.9(6) . . . . ?
N7 Eu1 N8 C50 -179.6(6) . . . . ?
N4 Eu1 N8 C50 48.2(6) . . . . ?
N2 Eu1 N8 C50 40.6(7) . . . . ?
N5 Eu1 N8 C50 107.7(6) . . . . ?
C1 Eu1 N8 C50 -91.6(6) . . . . ?
Eu1 O1 C1 C2 -171.5(5) . . . . ?
Eu1 O1 C1 C6 9.0(8) . . . . ?
O2 Eu1 C1 O1 -114.9(5) . . . . ?
O3 Eu1 C1 O1 96.8(5) . . . . ?
N1 Eu1 C1 O1 167.9(5) . . . . ?
N7 Eu1 C1 O1 31.7(5) . . . . ?
N4 Eu1 C1 O1 -95.6(5) . . . . ?
N2 Eu1 C1 O1 173.0(4) . . . . ?
N8 Eu1 C1 O1 -30.5(5) . . . . ?
N5 Eu1 C1 O1 54.9(7) . . . . ?
O1 Eu1 C1 C2 21.5(12) . . . . ?
O2 Eu1 C1 C2 -93.4(14) . . . . ?
O3 Eu1 C1 C2 118.2(14) . . . . ?
N1 Eu1 C1 C2 -170.6(14) . . . . ?
N7 Eu1 C1 C2 53.2(13) . . . . ?
N4 Eu1 C1 C2 -74.1(14) . . . . ?
N2 Eu1 C1 C2 -165.6(13) . . . . ?
N8 Eu1 C1 C2 -9.0(14) . . . . ?
N5 Eu1 C1 C2 76.4(15) . . . . ?
O1 Eu1 C1 C6 -172.0(7) . . . . ?
O2 Eu1 C1 C6 73.1(4) . . . . ?
O3 Eu1 C1 C6 -75.3(4) . . . . ?
N1 Eu1 C1 C6 -4.1(3) . . . . ?
N7 Eu1 C1 C6 -140.3(4) . . . . ?
N4 Eu1 C1 C6 92.4(4) . . . . ?
N2 Eu1 C1 C6 1.0(4) . . . . ?
N8 Eu1 C1 C6 157.5(4) . . . . ?
N5 Eu1 C1 C6 -117.1(5) . . . . ?
O1 C1 C2 C3 179.2(6) . . . . ?
C6 C1 C2 C3 -1.4(10) . . . . ?
Eu1 C1 C2 C3 163.6(10) . . . . ?
C1 C2 C3 C4 0.5(11) . . . . ?
C2 C3 C4 C5 -0.3(11) . . . . ?
C3 C4 C5 C7 -178.0(7) . . . . ?
C3 C4 C5 C6 1.0(10) . . . . ?
C9 N1 C6 C5 1.1(9) . . . . ?
Eu1 N1 C6 C5 170.4(5) . . . . ?
C9 N1 C6 C1 -178.0(6) . . . . ?
Eu1 N1 C6 C1 -8.7(7) . . . . ?
C7 C5 C6 N1 -1.8(10) . . . . ?
C4 C5 C6 N1 179.0(6) . . . . ?
C7 C5 C6 C1 177.2(6) . . . . ?
C4 C5 C6 C1 -2.0(10) . . . . ?
O1 C1 C6 N1 0.7(9) . . . . ?
C2 C1 C6 N1 -178.8(6) . . . . ?
Eu1 C1 C6 N1 6.2(5) . . . . ?
O1 C1 C6 C5 -178.4(6) . . . . ?
C2 C1 C6 C5 2.1(9) . . . . ?
Eu1 C1 C6 C5 -172.9(6) . . . . ?
C4 C5 C7 C8 -179.8(8) . . . . ?
C6 C5 C7 C8 1.1(11) . . . . ?
C5 C7 C8 C9 0.3(12) . . . . ?
C6 N1 C9 C8 0.4(10) . . . . ?
Eu1 N1 C9 C8 -167.9(5) . . . . ?
C6 N1 C9 C10 177.5(6) . . . . ?
Eu1 N1 C9 C10 9.1(8) . . . . ?
C7 C8 C9 N1 -1.2(11) . . . . ?
C7 C8 C9 C10 -177.9(7) . . . . ?
C16 N2 C10 N3 1.7(7) . . . . ?
Eu1 N2 C10 N3 -167.2(4) . . . . ?
C16 N2 C10 C9 -173.7(6) . . . . ?
Eu1 N2 C10 C9 17.3(8) . . . . ?
C11 N3 C10 N2 -2.2(8) . . . . ?
C17 N3 C10 N2 167.5(6) . . . . ?
C11 N3 C10 C9 173.0(6) . . . . ?
C17 N3 C10 C9 -17.3(11) . . . . ?
N1 C9 C10 N2 -18.0(9) . . . . ?
C8 C9 C10 N2 159.0(7) . . . . ?
N1 C9 C10 N3 167.2(6) . . . . ?
C8 C9 C10 N3 -15.9(11) . . . . ?
C10 N3 C11 C12 -177.8(7) . . . . ?
C17 N3 C11 C12 11.6(11) . . . . ?
C10 N3 C11 C16 1.7(7) . . . . ?
C17 N3 C11 C16 -168.8(6) . . . . ?
N3 C11 C12 C13 179.4(7) . . . . ?
C16 C11 C12 C13 -0.1(10) . . . . ?
C11 C12 C13 C14 0.5(11) . . . . ?
C12 C13 C14 C15 -1.2(12) . . . . ?
C13 C14 C15 C16 1.2(11) . . . . ?
C10 N2 C16 C11 -0.6(7) . . . . ?
Eu1 N2 C16 C11 164.7(4) . . . . ?
C10 N2 C16 C15 177.8(7) . . . . ?
Eu1 N2 C16 C15 -16.9(12) . . . . ?
N3 C11 C16 N2 -0.7(7) . . . . ?
C12 C11 C16 N2 178.9(6) . . . . ?
N3 C11 C16 C15 -179.4(6) . . . . ?
C12 C11 C16 C15 0.2(10) . . . . ?
C14 C15 C16 N2 -179.0(7) . . . . ?
C14 C15 C16 C11 -0.8(10) . . . . ?
Eu1 O2 C18 C19 168.8(5) . . . . ?
Eu1 O2 C18 C23 -10.6(8) . . . . ?
O2 C18 C19 C20 178.5(6) . . . . ?
C23 C18 C19 C20 -2.1(9) . . . . ?
C18 C19 C20 C21 0.6(11) . . . . ?
C19 C20 C21 C22 -0.2(12) . . . . ?
C20 C21 C22 C24 -179.7(7) . . . . ?
C20 C21 C22 C23 1.3(10) . . . . ?
C26 N4 C23 C22 0.9(9) . . . . ?
Eu1 N4 C23 C22 -175.0(5) . . . . ?
C26 N4 C23 C18 -178.9(5) . . . . ?
Eu1 N4 C23 C18 5.2(7) . . . . ?
C24 C22 C23 N4 -1.8(10) . . . . ?
C21 C22 C23 N4 177.2(6) . . . . ?
C24 C22 C23 C18 178.0(6) . . . . ?
C21 C22 C23 C18 -3.0(10) . . . . ?
O2 C18 C23 N4 2.6(9) . . . . ?
C19 C18 C23 N4 -176.9(5) . . . . ?
O2 C18 C23 C22 -177.2(6) . . . . ?
C19 C18 C23 C22 3.4(9) . . . . ?
C21 C22 C24 C25 -178.2(7) . . . . ?
C23 C22 C24 C25 0.7(10) . . . . ?
C22 C24 C25 C26 1.1(11) . . . . ?
C23 N4 C26 C25 1.2(9) . . . . ?
Eu1 N4 C26 C25 176.6(5) . . . . ?
C23 N4 C26 C27 -170.7(5) . . . . ?
Eu1 N4 C26 C27 4.7(7) . . . . ?
C24 C25 C26 N4 -2.2(10) . . . . ?
C24 C25 C26 C27 168.9(6) . . . . ?
C33 N5 C27 N6 -3.5(7) . . . . ?
Eu1 N5 C27 N6 162.2(4) . . . . ?
C33 N5 C27 C26 166.7(5) . . . . ?
Eu1 N5 C27 C26 -27.5(7) . . . . ?
C28 N6 C27 N5 2.6(7) . . . . ?
C34 N6 C27 N5 -174.4(6) . . . . ?
C28 N6 C27 C26 -166.7(6) . . . . ?
C34 N6 C27 C26 16.3(10) . . . . ?
N4 C26 C27 N5 16.2(8) . . . . ?
C25 C26 C27 N5 -155.6(6) . . . . ?
N4 C26 C27 N6 -175.2(6) . . . . ?
C25 C26 C27 N6 13.1(10) . . . . ?
C27 N6 C28 C33 -0.5(6) . . . . ?
C34 N6 C28 C33 176.7(5) . . . . ?
C27 N6 C28 C29 178.6(6) . . . . ?
C34 N6 C28 C29 -4.2(10) . . . . ?
C33 C28 C29 C30 1.6(9) . . . . ?
N6 C28 C29 C30 -177.4(6) . . . . ?
C28 C29 C30 C31 1.2(10) . . . . ?
C29 C30 C31 C32 -2.1(10) . . . . ?
C30 C31 C32 C33 0.1(10) . . . . ?
C29 C28 C33 C32 -3.5(9) . . . . ?
N6 C28 C33 C32 175.7(5) . . . . ?
C29 C28 C33 N5 179.2(5) . . . . ?
N6 C28 C33 N5 -1.6(6) . . . . ?
C31 C32 C33 C28 2.6(9) . . . . ?
C31 C32 C33 N5 179.1(6) . . . . ?
C27 N5 C33 C28 3.1(7) . . . . ?
Eu1 N5 C33 C28 -158.4(4) . . . . ?
C27 N5 C33 C32 -173.7(7) . . . . ?
Eu1 N5 C33 C32 24.7(10) . . . . ?
Eu1 O3 C35 C36 174.0(4) . . . . ?
Eu1 O3 C35 C40 -7.1(7) . . . . ?
O3 C35 C36 C37 178.9(6) . . . . ?
C40 C35 C36 C37 0.0(9) . . . . ?
C35 C36 C37 C38 1.4(11) . . . . ?
C36 C37 C38 C39 0.0(10) . . . . ?
C37 C38 C39 C41 174.7(6) . . . . ?
C37 C38 C39 C40 -2.8(9) . . . . ?
C43 N7 C40 C39 -3.4(8) . . . . ?
Eu1 N7 C40 C39 -171.9(4) . . . . ?
C43 N7 C40 C35 175.3(5) . . . . ?
Eu1 N7 C40 C35 6.8(6) . . . . ?
C41 C39 C40 N7 5.2(8) . . . . ?
C38 C39 C40 N7 -177.0(5) . . . . ?
C41 C39 C40 C35 -173.4(5) . . . . ?
C38 C39 C40 C35 4.3(9) . . . . ?
O3 C35 C40 N7 -0.5(8) . . . . ?
C36 C35 C40 N7 178.4(5) . . . . ?
O3 C35 C40 C39 178.2(5) . . . . ?
C36 C35 C40 C39 -2.8(8) . . . . ?
C40 C39 C41 C42 -2.8(9) . . . . ?
C38 C39 C41 C42 179.6(6) . . . . ?
C39 C41 C42 C43 -1.2(9) . . . . ?
C40 N7 C43 C42 -1.0(8) . . . . ?
Eu1 N7 C43 C42 166.5(4) . . . . ?
C40 N7 C43 C44 -175.4(5) . . . . ?
Eu1 N7 C43 C44 -8.0(7) . . . . ?
C41 C42 C43 N7 3.3(9) . . . . ?
C41 C42 C43 C44 177.0(6) . . . . ?
C50 N8 C44 N9 -1.8(7) . . . . ?
Eu1 N8 C44 N9 176.0(3) . . . . ?
C50 N8 C44 C43 172.7(5) . . . . ?
Eu1 N8 C44 C43 -9.6(7) . . . . ?
C45 N9 C44 N8 2.1(7) . . . . ?
C51 N9 C44 N8 -173.9(6) . . . . ?
C45 N9 C44 C43 -172.1(5) . . . . ?
C51 N9 C44 C43 11.8(10) . . . . ?
N7 C43 C44 N8 11.6(8) . . . . ?
C42 C43 C44 N8 -162.7(6) . . . . ?
N7 C43 C44 N9 -174.7(5) . . . . ?
C42 C43 C44 N9 11.1(9) . . . . ?
C44 N9 C45 C46 178.9(6) . . . . ?
C51 N9 C45 C46 -4.7(10) . . . . ?
C44 N9 C45 C50 -1.5(6) . . . . ?
C51 N9 C45 C50 174.9(5) . . . . ?
N9 C45 C46 C47 -179.9(6) . . . . ?
C50 C45 C46 C47 0.5(9) . . . . ?
C45 C46 C47 C48 0.5(10) . . . . ?
C46 C47 C48 C49 -0.3(11) . . . . ?
C47 C48 C49 C50 -0.8(10) . . . . ?
C44 N8 C50 C49 -177.2(6) . . . . ?
Eu1 N8 C50 C49 5.8(10) . . . . ?
C44 N8 C50 C45 0.8(7) . . . . ?
Eu1 N8 C50 C45 -176.3(4) . . . . ?
C48 C49 C50 N8 179.5(6) . . . . ?
C48 C49 C50 C45 1.7(9) . . . . ?
N9 C45 C50 N8 0.5(7) . . . . ?
C46 C45 C50 N8 -179.8(5) . . . . ?
N9 C45 C50 C49 178.7(5) . . . . ?
C46 C45 C50 C49 -1.6(9) . . . . ?
O5 Eu2 O4 C52 58.7(5) . . . . ?
O6 Eu2 O4 C52 -84.9(5) . . . . ?
N10 Eu2 O4 C52 -12.2(5) . . . . ?
N13 Eu2 O4 C52 99.9(5) . . . . ?
N16 Eu2 O4 C52 -148.9(5) . . . . ?
N11 Eu2 O4 C52 -11.9(6) . . . . ?
N17 Eu2 O4 C52 146.6(5) . . . . ?
N14 Eu2 O4 C52 -157.6(4) . . . . ?
C69 Eu2 O4 C52 64.7(5) . . . . ?
O4 Eu2 O5 C69 162.0(5) . . . . ?
O6 Eu2 O5 C69 -120.9(5) . . . . ?
N10 Eu2 O5 C69 -131.6(5) . . . . ?
N13 Eu2 O5 C69 13.4(5) . . . . ?
N16 Eu2 O5 C69 115.9(5) . . . . ?
N11 Eu2 O5 C69 -67.3(5) . . . . ?
N17 Eu2 O5 C69 86.5(5) . . . . ?
N14 Eu2 O5 C69 5.1(6) . . . . ?
C52 Eu2 O5 C69 179.6(5) . . . . ?
O5 Eu2 O6 C86 -138.2(4) . . . . ?
O4 Eu2 O6 C86 -63.7(4) . . . . ?
N10 Eu2 O6 C86 -127.8(5) . . . . ?
N13 Eu2 O6 C86 111.4(4) . . . . ?
N16 Eu2 O6 C86 7.2(4) . . . . ?
N11 Eu2 O6 C86 167.3(5) . . . . ?
N17 Eu2 O6 C86 6.8(5) . . . . ?
N14 Eu2 O6 C86 84.3(4) . . . . ?
C69 Eu2 O6 C86 -171.0(4) . . . . ?
C52 Eu2 O6 C86 -83.2(4) . . . . ?
O5 Eu2 N10 C60 88.8(5) . . . . ?
O4 Eu2 N10 C60 178.8(5) . . . . ?
O6 Eu2 N10 C60 -84.4(5) . . . . ?
N13 Eu2 N10 C60 50.8(5) . . . . ?
N16 Eu2 N10 C60 -132.2(5) . . . . ?
N11 Eu2 N10 C60 -1.0(5) . . . . ?
N17 Eu2 N10 C60 149.2(5) . . . . ?
N14 Eu2 N10 C60 -30.0(6) . . . . ?
C69 Eu2 N10 C60 74.4(5) . . . . ?
C52 Eu2 N10 C60 173.1(6) . . . . ?
O5 Eu2 N10 C57 -78.9(5) . . . . ?
O4 Eu2 N10 C57 11.1(4) . . . . ?
O6 Eu2 N10 C57 107.9(5) . . . . ?
N13 Eu2 N10 C57 -116.8(4) . . . . ?
N16 Eu2 N10 C57 60.1(5) . . . . ?
N11 Eu2 N10 C57 -168.7(5) . . . . ?
N17 Eu2 N10 C57 -18.5(5) . . . . ?
N14 Eu2 N10 C57 162.3(4) . . . . ?
C69 Eu2 N10 C57 -93.3(5) . . . . ?
C52 Eu2 N10 C57 5.4(4) . . . . ?
O5 Eu2 N11 C61 -79.8(4) . . . . ?
O4 Eu2 N11 C61 -8.7(5) . . . . ?
O6 Eu2 N11 C61 70.1(4) . . . . ?
N10 Eu2 N11 C61 -8.4(4) . . . . ?
N13 Eu2 N11 C61 -145.8(5) . . . . ?
N16 Eu2 N11 C61 97.2(5) . . . . ?
N17 Eu2 N11 C61 -142.8(4) . . . . ?
N14 Eu2 N11 C61 153.0(5) . . . . ?
C69 Eu2 N11 C61 -98.3(5) . . . . ?
C52 Eu2 N11 C61 -12.9(5) . . . . ?
O5 Eu2 N11 C67 117.4(6) . . . . ?
O4 Eu2 N11 C67 -171.5(6) . . . . ?
O6 Eu2 N11 C67 -92.7(6) . . . . ?
N10 Eu2 N11 C67 -171.2(7) . . . . ?
N13 Eu2 N11 C67 51.4(6) . . . . ?
N16 Eu2 N11 C67 -65.6(7) . . . . ?
N17 Eu2 N11 C67 54.4(8) . . . . ?
N14 Eu2 N11 C67 -9.8(6) . . . . ?
C69 Eu2 N11 C67 98.9(6) . . . . ?
C52 Eu2 N11 C67 -175.7(6) . . . . ?
O5 Eu2 N13 C77 175.8(5) . . . . ?
O4 Eu2 N13 C77 129.8(5) . . . . ?
O6 Eu2 N13 C77 -43.3(6) . . . . ?
N10 Eu2 N13 C77 -144.7(5) . . . . ?
N16 Eu2 N13 C77 38.3(5) . . . . ?
N11 Eu2 N13 C77 -99.0(5) . . . . ?
N17 Eu2 N13 C77 82.5(5) . . . . ?
N14 Eu2 N13 C77 -12.1(5) . . . . ?
C69 Eu2 N13 C77 -178.1(6) . . . . ?
C52 Eu2 N13 C77 157.3(5) . . . . ?
O5 Eu2 N13 C74 -8.8(4) . . . . ?
O4 Eu2 N13 C74 -54.8(5) . . . . ?
O6 Eu2 N13 C74 132.1(4) . . . . ?
N10 Eu2 N13 C74 30.8(5) . . . . ?
N16 Eu2 N13 C74 -146.3(4) . . . . ?
N11 Eu2 N13 C74 76.4(4) . . . . ?
N17 Eu2 N13 C74 -102.1(4) . . . . ?
N14 Eu2 N13 C74 163.3(5) . . . . ?
C69 Eu2 N13 C74 -2.6(4) . . . . ?
C52 Eu2 N13 C74 -27.3(5) . . . . ?
O5 Eu2 N14 C78 27.2(5) . . . . ?
O4 Eu2 N14 C78 -107.7(5) . . . . ?
O6 Eu2 N14 C78 177.3(4) . . . . ?
N10 Eu2 N14 C78 125.0(4) . . . . ?
N13 Eu2 N14 C78 18.5(4) . . . . ?
N16 Eu2 N14 C78 -116.3(4) . . . . ?
N11 Eu2 N14 C78 99.2(4) . . . . ?
N17 Eu2 N14 C78 -54.4(4) . . . . ?
C69 Eu2 N14 C78 28.9(4) . . . . ?
C52 Eu2 N14 C78 -134.2(6) . . . . ?
O5 Eu2 N14 C84 -171.5(5) . . . . ?
O4 Eu2 N14 C84 53.7(6) . . . . ?
O6 Eu2 N14 C84 -21.3(5) . . . . ?
N10 Eu2 N14 C84 -73.6(6) . . . . ?
N13 Eu2 N14 C84 179.9(6) . . . . ?
N16 Eu2 N14 C84 45.1(5) . . . . ?
N11 Eu2 N14 C84 -99.4(5) . . . . ?
N17 Eu2 N14 C84 107.0(5) . . . . ?
C69 Eu2 N14 C84 -169.7(5) . . . . ?
C52 Eu2 N14 C84 27.2(9) . . . . ?
O5 Eu2 N16 C94 -29.1(6) . . . . ?
O4 Eu2 N16 C94 -77.4(4) . . . . ?
O6 Eu2 N16 C94 -175.0(5) . . . . ?
N10 Eu2 N16 C94 -123.3(4) . . . . ?
N13 Eu2 N16 C94 53.8(5) . . . . ?
N11 Eu2 N16 C94 155.6(4) . . . . ?
N17 Eu2 N16 C94 4.7(4) . . . . ?
N14 Eu2 N16 C94 97.7(5) . . . . ?
C69 Eu2 N16 C94 3.3(6) . . . . ?
C52 Eu2 N16 C94 -87.4(5) . . . . ?
O5 Eu2 N16 C91 138.6(4) . . . . ?
O4 Eu2 N16 C91 90.3(4) . . . . ?
O6 Eu2 N16 C91 -7.3(4) . . . . ?
N10 Eu2 N16 C91 44.4(4) . . . . ?
N13 Eu2 N16 C91 -138.5(4) . . . . ?
N11 Eu2 N16 C91 -36.7(5) . . . . ?
N17 Eu2 N16 C91 172.4(4) . . . . ?
N14 Eu2 N16 C91 -94.6(4) . . . . ?
C69 Eu2 N16 C91 171.0(4) . . . . ?
C52 Eu2 N16 C91 80.3(4) . . . . ?
O5 Eu2 N17 C95 162.1(4) . . . . ?
O4 Eu2 N17 C95 79.9(4) . . . . ?
O6 Eu2 N17 C95 2.5(5) . . . . ?
N10 Eu2 N17 C95 107.5(4) . . . . ?
N13 Eu2 N17 C95 -133.2(5) . . . . ?
N16 Eu2 N17 C95 2.1(4) . . . . ?
N11 Eu2 N17 C95 -136.2(4) . . . . ?
N14 Eu2 N17 C95 -73.0(4) . . . . ?
C69 Eu2 N17 C95 -178.6(4) . . . . ?
C52 Eu2 N17 C95 90.6(4) . . . . ?
O5 Eu2 N17 C101 -20.4(6) . . . . ?
O4 Eu2 N17 C101 -102.5(6) . . . . ?
O6 Eu2 N17 C101 -179.9(5) . . . . ?
N10 Eu2 N17 C101 -74.9(6) . . . . ?
N13 Eu2 N17 C101 44.4(5) . . . . ?
N16 Eu2 N17 C101 179.7(6) . . . . ?
N11 Eu2 N17 C101 41.4(7) . . . . ?
N14 Eu2 N17 C101 104.6(6) . . . . ?
C69 Eu2 N17 C101 -1.1(6) . . . . ?
C52 Eu2 N17 C101 -91.8(6) . . . . ?
Eu2 O4 C52 C53 -167.6(5) . . . . ?
Eu2 O4 C52 C57 12.2(8) . . . . ?
O5 Eu2 C52 O4 -117.1(5) . . . . ?
O6 Eu2 C52 O4 94.6(5) . . . . ?
N10 Eu2 C52 O4 164.5(6) . . . . ?
N13 Eu2 C52 O4 -99.5(5) . . . . ?
N16 Eu2 C52 O4 29.5(5) . . . . ?
N11 Eu2 C52 O4 170.1(5) . . . . ?
N17 Eu2 C52 O4 -32.2(5) . . . . ?
N14 Eu2 C52 O4 46.7(8) . . . . ?
C69 Eu2 C52 O4 -117.0(5) . . . . ?
O5 Eu2 C52 C53 -86.0(14) . . . . ?
O4 Eu2 C52 C53 31.1(12) . . . . ?
O6 Eu2 C52 C53 125.7(14) . . . . ?
N10 Eu2 C52 C53 -164.4(14) . . . . ?
N13 Eu2 C52 C53 -68.4(14) . . . . ?
N16 Eu2 C52 C53 60.5(14) . . . . ?
N11 Eu2 C52 C53 -158.9(13) . . . . ?
N17 Eu2 C52 C53 -1.1(14) . . . . ?
N14 Eu2 C52 C53 77.8(15) . . . . ?
C69 Eu2 C52 C53 -85.9(14) . . . . ?
O5 Eu2 C52 C57 73.6(4) . . . . ?
O4 Eu2 C52 C57 -169.3(7) . . . . ?
O6 Eu2 C52 C57 -74.7(4) . . . . ?
N10 Eu2 C52 C57 -4.7(4) . . . . ?
N13 Eu2 C52 C57 91.2(4) . . . . ?
N16 Eu2 C52 C57 -139.8(4) . . . . ?
N11 Eu2 C52 C57 0.8(4) . . . . ?
N17 Eu2 C52 C57 158.6(4) . . . . ?
N14 Eu2 C52 C57 -122.5(6) . . . . ?
C69 Eu2 C52 C57 73.8(4) . . . . ?
O4 C52 C53 C54 179.4(6) . . . . ?
C57 C52 C53 C54 -0.4(10) . . . . ?
Eu2 C52 C53 C54 157.0(10) . . . . ?
C52 C53 C54 C55 0.1(11) . . . . ?
C53 C54 C55 C56 0.2(11) . . . . ?
C54 C55 C56 C58 -177.9(7) . . . . ?
C54 C55 C56 C57 -0.2(10) . . . . ?
C60 N10 C57 C52 -178.1(6) . . . . ?
Eu2 N10 C57 C52 -10.0(7) . . . . ?
C60 N10 C57 C56 1.2(10) . . . . ?
Eu2 N10 C57 C56 169.3(5) . . . . ?
O4 C52 C57 N10 -0.2(9) . . . . ?
C53 C52 C57 N10 179.6(6) . . . . ?
Eu2 C52 C57 N10 7.3(5) . . . . ?
O4 C52 C57 C56 -179.5(6) . . . . ?
C53 C52 C57 C56 0.4(10) . . . . ?
Eu2 C52 C57 C56 -172.0(6) . . . . ?
C58 C56 C57 N10 -1.4(10) . . . . ?
C55 C56 C57 N10 -179.3(6) . . . . ?
C58 C56 C57 C52 177.8(7) . . . . ?
C55 C56 C57 C52 -0.1(10) . . . . ?
C55 C56 C58 C59 177.8(8) . . . . ?
C57 C56 C58 C59 0.1(11) . . . . ?
C56 C58 C59 C60 1.4(12) . . . . ?
C57 N10 C60 C59 0.4(10) . . . . ?
Eu2 N10 C60 C59 -166.6(5) . . . . ?
C57 N10 C60 C61 176.3(6) . . . . ?
Eu2 N10 C60 C61 9.4(8) . . . . ?
C58 C59 C60 N10 -1.7(12) . . . . ?
C58 C59 C60 C61 -177.2(7) . . . . ?
C67 N11 C61 N12 1.0(7) . . . . ?
Eu2 N11 C61 N12 -167.1(4) . . . . ?
C67 N11 C61 C60 -174.5(6) . . . . ?
Eu2 N11 C61 C60 17.5(8) . . . . ?
C62 N12 C61 N11 -1.9(7) . . . . ?
C68 N12 C61 N11 169.7(6) . . . . ?
C62 N12 C61 C60 173.3(6) . . . . ?
C68 N12 C61 C60 -15.1(11) . . . . ?
N10 C60 C61 N11 -18.0(9) . . . . ?
C59 C60 C61 N11 157.8(7) . . . . ?
N10 C60 C61 N12 167.2(6) . . . . ?
C59 C60 C61 N12 -17.0(11) . . . . ?
C61 N12 C62 C67 1.9(7) . . . . ?
C68 N12 C62 C67 -170.4(6) . . . . ?
C61 N12 C62 C63 -178.2(7) . . . . ?
C68 N12 C62 C63 9.5(11) . . . . ?
C67 C62 C63 C64 -1.3(11) . . . . ?
N12 C62 C63 C64 178.9(7) . . . . ?
C62 C63 C64 C65 1.8(10) . . . . ?
C63 C64 C65 C66 -1.6(11) . . . . ?
C64 C65 C66 C67 0.7(10) . . . . ?
C63 C62 C67 N11 178.7(6) . . . . ?
N12 C62 C67 N11 -1.4(7) . . . . ?
C63 C62 C67 C66 0.4(10) . . . . ?
N12 C62 C67 C66 -179.7(6) . . . . ?
C61 N11 C67 C62 0.3(7) . . . . ?
Eu2 N11 C67 C62 164.4(5) . . . . ?
C61 N11 C67 C66 178.3(7) . . . . ?
Eu2 N11 C67 C66 -17.6(11) . . . . ?
C65 C66 C67 C62 -0.1(9) . . . . ?
C65 C66 C67 N11 -177.9(7) . . . . ?
Eu2 O5 C69 C70 168.1(5) . . . . ?
Eu2 O5 C69 C74 -16.7(8) . . . . ?
O4 Eu2 C69 O5 -18.1(5) . . . . ?
O6 Eu2 C69 O5 86.4(6) . . . . ?
N10 Eu2 C69 O5 44.8(5) . . . . ?
N13 Eu2 C69 O5 -163.1(6) . . . . ?
N16 Eu2 C69 O5 -90.7(6) . . . . ?
N11 Eu2 C69 O5 108.4(5) . . . . ?
N17 Eu2 C69 O5 -91.9(5) . . . . ?
N14 Eu2 C69 O5 -175.6(5) . . . . ?
C52 Eu2 C69 O5 -0.4(5) . . . . ?
O5 Eu2 C69 C70 -28.9(13) . . . . ?
O4 Eu2 C69 C70 -47.0(14) . . . . ?
O6 Eu2 C69 C70 57.5(15) . . . . ?
N10 Eu2 C69 C70 15.9(14) . . . . ?
N13 Eu2 C69 C70 168.0(15) . . . . ?
N16 Eu2 C69 C70 -119.6(14) . . . . ?
N11 Eu2 C69 C70 79.5(14) . . . . ?
N17 Eu2 C69 C70 -120.8(14) . . . . ?
N14 Eu2 C69 C70 155.5(14) . . . . ?
C52 Eu2 C69 C70 -29.3(14) . . . . ?
O5 Eu2 C69 C74 165.4(7) . . . . ?
O4 Eu2 C69 C74 147.3(4) . . . . ?
O6 Eu2 C69 C74 -108.2(4) . . . . ?
N10 Eu2 C69 C74 -149.8(4) . . . . ?
N13 Eu2 C69 C74 2.3(3) . . . . ?
N16 Eu2 C69 C74 74.7(5) . . . . ?
N11 Eu2 C69 C74 -86.2(4) . . . . ?
N17 Eu2 C69 C74 73.5(4) . . . . ?
N14 Eu2 C69 C74 -10.2(4) . . . . ?
C52 Eu2 C69 C74 165.0(4) . . . . ?
O5 C69 C70 C71 176.9(7) . . . . ?
C74 C69 C70 C71 1.6(10) . . . . ?
Eu2 C69 C70 C71 -162.5(11) . . . . ?
C69 C70 C71 C72 -3.1(12) . . . . ?
C70 C71 C72 C73 1.3(12) . . . . ?
C71 C72 C73 C75 179.3(8) . . . . ?
C71 C72 C73 C74 1.8(11) . . . . ?
C77 N13 C74 C73 1.1(9) . . . . ?
Eu2 N13 C74 C73 -174.6(5) . . . . ?
C77 N13 C74 C69 -179.4(6) . . . . ?
Eu2 N13 C74 C69 4.8(7) . . . . ?
C75 C73 C74 N13 -1.6(10) . . . . ?
C72 C73 C74 N13 176.1(6) . . . . ?
C75 C73 C74 C69 179.0(7) . . . . ?
C72 C73 C74 C69 -3.3(11) . . . . ?
O5 C69 C74 N13 6.6(9) . . . . ?
C70 C69 C74 N13 -177.9(6) . . . . ?
Eu2 C69 C74 N13 -3.5(5) . . . . ?
O5 C69 C74 C73 -174.0(6) . . . . ?
C70 C69 C74 C73 1.6(10) . . . . ?
Eu2 C69 C74 C73 176.0(6) . . . . ?
C74 C73 C75 C76 0.1(11) . . . . ?
C72 C73 C75 C76 -177.5(7) . . . . ?
C73 C75 C76 C77 1.7(11) . . . . ?
C74 N13 C77 C76 0.8(9) . . . . ?
Eu2 N13 C77 C76 176.0(5) . . . . ?
C74 N13 C77 C78 -170.6(5) . . . . ?
Eu2 N13 C77 C78 4.7(8) . . . . ?
C75 C76 C77 N13 -2.2(11) . . . . ?
C75 C76 C77 C78 168.1(7) . . . . ?
C84 N14 C78 N15 -1.4(7) . . . . ?
Eu2 N14 C78 N15 165.2(4) . . . . ?
C84 N14 C78 C77 167.7(5) . . . . ?
Eu2 N14 C78 C77 -25.6(7) . . . . ?
C79 N15 C78 N14 1.0(7) . . . . ?
C85 N15 C78 N14 -175.6(6) . . . . ?
C79 N15 C78 C77 -167.2(6) . . . . ?
C85 N15 C78 C77 16.3(11) . . . . ?
N13 C77 C78 N14 14.8(8) . . . . ?
C76 C77 C78 N14 -156.2(6) . . . . ?
N13 C77 C78 N15 -177.8(6) . . . . ?
C76 C77 C78 N15 11.2(11) . . . . ?
C78 N15 C79 C80 178.1(7) . . . . ?
C85 N15 C79 C80 -5.1(11) . . . . ?
C78 N15 C79 C84 -0.1(7) . . . . ?
C85 N15 C79 C84 176.8(6) . . . . ?
N15 C79 C80 C81 -176.4(7) . . . . ?
C84 C79 C80 C81 1.5(10) . . . . ?
C79 C80 C81 C82 0.2(10) . . . . ?
C80 C81 C82 C83 -0.9(11) . . . . ?
C81 C82 C83 C84 -0.2(10) . . . . ?
C82 C83 C84 N14 177.5(6) . . . . ?
C82 C83 C84 C79 1.8(9) . . . . ?
C78 N14 C84 C83 -174.7(7) . . . . ?
Eu2 N14 C84 C83 22.5(10) . . . . ?
C78 N14 C84 C79 1.3(7) . . . . ?
Eu2 N14 C84 C79 -161.4(4) . . . . ?
N15 C79 C84 C83 175.8(6) . . . . ?
C80 C79 C84 C83 -2.6(9) . . . . ?
N15 C79 C84 N14 -0.7(7) . . . . ?
C80 C79 C84 N14 -179.1(6) . . . . ?
Eu2 O6 C86 C87 174.8(4) . . . . ?
Eu2 O6 C86 C91 -6.6(7) . . . . ?
O6 C86 C87 C88 179.6(6) . . . . ?
C91 C86 C87 C88 1.0(9) . . . . ?
C86 C87 C88 C89 0.8(10) . . . . ?
C87 C88 C89 C90 -0.1(10) . . . . ?
C88 C89 C90 C92 174.9(6) . . . . ?
C88 C89 C90 C91 -2.3(9) . . . . ?
C94 N16 C91 C90 -3.4(8) . . . . ?
Eu2 N16 C91 C90 -171.8(4) . . . . ?
C94 N16 C91 C86 175.5(5) . . . . ?
Eu2 N16 C91 C86 7.2(6) . . . . ?
C89 C90 C91 N16 -176.9(5) . . . . ?
C92 C90 C91 N16 5.7(8) . . . . ?
C89 C90 C91 C86 4.2(9) . . . . ?
C92 C90 C91 C86 -173.2(5) . . . . ?
O6 C86 C91 N16 -1.1(8) . . . . ?
C87 C86 C91 N16 177.6(5) . . . . ?
O6 C86 C91 C90 177.9(5) . . . . ?
C87 C86 C91 C90 -3.4(9) . . . . ?
C89 C90 C92 C93 -179.8(6) . . . . ?
C91 C90 C92 C93 -2.6(9) . . . . ?
C90 C92 C93 C94 -2.5(9) . . . . ?
C91 N16 C94 C93 -2.0(8) . . . . ?
Eu2 N16 C94 C93 165.2(4) . . . . ?
C91 N16 C94 C95 -177.3(5) . . . . ?
Eu2 N16 C94 C95 -10.0(7) . . . . ?
C92 C93 C94 N16 5.0(9) . . . . ?
C92 C93 C94 C95 179.7(6) . . . . ?
C101 N17 C95 N18 -1.3(7) . . . . ?
Eu2 N17 C95 N18 177.0(4) . . . . ?
C101 N17 C95 C94 173.4(5) . . . . ?
Eu2 N17 C95 C94 -8.3(7) . . . . ?
C96 N18 C95 N17 2.0(7) . . . . ?
C102 N18 C95 N17 -174.0(6) . . . . ?
C96 N18 C95 C94 -172.5(6) . . . . ?
C102 N18 C95 C94 11.5(10) . . . . ?
N16 C94 C95 N17 12.0(8) . . . . ?
C93 C94 C95 N17 -163.1(6) . . . . ?
N16 C94 C95 N18 -174.0(5) . . . . ?
C93 C94 C95 N18 10.9(10) . . . . ?
C95 N18 C96 C97 180.0(6) . . . . ?
C102 N18 C96 C97 -3.6(10) . . . . ?
C95 N18 C96 C101 -1.7(6) . . . . ?
C102 N18 C96 C101 174.7(5) . . . . ?
N18 C96 C97 C98 179.9(6) . . . . ?
C101 C96 C97 C98 1.9(10) . . . . ?
C96 C97 C98 C99 -1.0(10) . . . . ?
C97 C98 C99 C100 1.1(11) . . . . ?
C98 C99 C100 C101 -1.9(10) . . . . ?
C95 N17 C101 C100 -177.2(7) . . . . ?
Eu2 N17 C101 C100 5.1(11) . . . . ?
C95 N17 C101 C96 0.1(7) . . . . ?
Eu2 N17 C101 C96 -177.6(4) . . . . ?
C99 C100 C101 N17 179.8(6) . . . . ?
C99 C100 C101 C96 2.7(10) . . . . ?
N18 C96 C101 N17 1.0(7) . . . . ?
C97 C96 C101 N17 179.5(6) . . . . ?
N18 C96 C101 C100 178.7(6) . . . . ?
C97 C96 C101 C100 -2.8(9) . . . . ?
C116 O7 C112 C111 18(5) . . . . ?
C112 O7 C116 C115 -13(3) . . . . ?
C118 O8 C114 C113 -23(7) . . . . ?
C114 O8 C118 C117 25(5) . . . . ?
